data_7158922
loop_
_publ_author_name
'Chaudhry, Mohammad T.'
'Patrick, Brian O.'
'Akine, Shigehisa'
'MacLachlan, Mark J.'

_publ_section_title
;
 Noncooperative guest binding by metal-free [2 + 2] Schiff-base
 macrocycles
;
_journal_name_full 'Organic &amp; Biomolecular Chemistry'
_journal_paper_doi 10.1039/D2OB01511K
_journal_year 2022
_chemical_formula_moiety 'C48 H44 N4 O10'
_chemical_formula_sum 'C48 H44 N4 O10'
_chemical_formula_weight 836.87
_space_group_crystal_system triclinic
_space_group_IT_number 2
_space_group_name_Hall '-P 1'
_space_group_name_H-M_alt 'P -1'
_atom_sites_solution_hydrogens geom
_audit_creation_date 2021-07-30
_audit_creation_method
;
Olex2 1.3
(compiled 2020.11.12 svn.r5f609507 for OlexSys, GUI svn.r6272)
;
_audit_update_record
;
2022-04-18 deposited with the CCDC.	2022-10-04 downloaded from the CCDC.
;
_cell_angle_alpha 73.211(5)
_cell_angle_beta 84.095(5)
_cell_angle_gamma 68.074(5)
_cell_formula_units_Z 8
_cell_length_a 15.399(3)
_cell_length_b 20.418(4)
_cell_length_c 37.681(7)
_cell_measurement_reflns_used 9405
_cell_measurement_temperature 273.15
_cell_measurement_theta_max 25.92
_cell_measurement_theta_min 2.21
_cell_volume 10522(4)
_computing_cell_refinement 'SAINT V8.40A (Bruker, 2019)'
_computing_data_reduction 'SAINT V8.40A (Bruker, 2019)'
_computing_molecular_graphics 'Olex2 1.3 (Dolomanov et al., 2009)'
_computing_publication_material 'Olex2 1.3 (Dolomanov et al., 2009)'
_computing_structure_refinement 'XL  (Sheldrick, 2008)'
_diffrn_ambient_temperature 273.15
_diffrn_detector 'Bruker APEX2 area detector'
_diffrn_detector_area_resol_mean 7.9
_diffrn_detector_type 'CCD area detector'
_diffrn_measured_fraction_theta_full 0.883
_diffrn_measured_fraction_theta_max 0.819
_diffrn_measurement_device 'Bruker D8 Kappa diffractometer'
_diffrn_measurement_device_type 'Bruker APEX II area detector'
_diffrn_measurement_method '\w and \f scans'
_diffrn_radiation_monochromator 'TRIUMPH curved-crystal'
_diffrn_radiation_probe x-ray
_diffrn_radiation_type MoK\a
_diffrn_radiation_wavelength 0.71073
_diffrn_reflns_av_R_equivalents 0.0663
_diffrn_reflns_av_unetI/netI 0.1023
_diffrn_reflns_Laue_measured_fraction_full 0.883
_diffrn_reflns_Laue_measured_fraction_max 0.819
_diffrn_reflns_limit_h_max 18
_diffrn_reflns_limit_h_min -16
_diffrn_reflns_limit_k_max 23
_diffrn_reflns_limit_k_min -22
_diffrn_reflns_limit_l_max 44
_diffrn_reflns_limit_l_min -44
_diffrn_reflns_number 102692
_diffrn_reflns_point_group_measured_fraction_full 0.883
_diffrn_reflns_point_group_measured_fraction_max 0.819
_diffrn_reflns_theta_full 25.242
_diffrn_reflns_theta_max 26.047
_diffrn_reflns_theta_min 1.117
_diffrn_source 'sealed X-ray tube'
_diffrn_source_current 30.0
_diffrn_source_power 1.35
_diffrn_source_voltage 45.0
_diffrn_standards_number 0
_exptl_absorpt_coefficient_mu 0.075
_exptl_absorpt_correction_T_max 0.7453
_exptl_absorpt_correction_T_min 0.5618
_exptl_absorpt_correction_type none
_exptl_absorpt_process_details
;
SADABS-2016/2 (Bruker,2016/2) was used for absorption correction.
wR2(int) was 0.1289 before and 0.0650 after correction.
The Ratio of minimum to maximum transmission is 0.7538.
The \l/2 correction factor is Not present.
;
_exptl_crystal_colour red
_exptl_crystal_colour_primary red
_exptl_crystal_density_diffrn 1.057
_exptl_crystal_description blade
_exptl_crystal_F_000 3520
_exptl_crystal_recrystallization_method 'Re-crystallisation from solvent'
_exptl_crystal_size_max 0.34
_exptl_crystal_size_mid 0.17
_exptl_crystal_size_min 0.1
_refine_diff_density_max 0.659
_refine_diff_density_min -0.408
_refine_diff_density_rms 0.092
_refine_ls_extinction_method none
_refine_ls_goodness_of_fit_ref 1.284
_refine_ls_hydrogen_treatment constr
_refine_ls_matrix_type full
_refine_ls_number_parameters 2357
_refine_ls_number_reflns 34037
_refine_ls_number_restraints 1146
_refine_ls_restrained_S_all 1.280
_refine_ls_R_factor_all 0.1694
_refine_ls_R_factor_gt 0.1225
_refine_ls_shift/su_max 0.001
_refine_ls_shift/su_mean 0.000
_refine_ls_structure_factor_coef Fsqd
_refine_ls_weighting_details 'w=1/[\s^2^(Fo^2^)+(0.2000P)^2^] where P=(Fo^2^+2Fc^2^)/3'
_refine_ls_weighting_scheme calc
_refine_ls_wR_factor_gt 0.3404
_refine_ls_wR_factor_ref 0.3706
_reflns_Friedel_coverage 0.000
_reflns_number_gt 20763
_reflns_number_total 34037
_reflns_threshold_expression 'I > 2\s(I)'
_cod_data_source_file d2ob01511k2.cif
_cod_data_source_block mm497_sq_sq_sq_sq_sq
_cod_original_cell_volume 10522(3)
_cod_database_code 7158922
_shelx_shelxl_version_number 2018/3
_shelx_space_group_comment
;
The symmetry employed for this shelxl refinement is uniquely defined
by the following loop, which should always be used as a source of
symmetry information in preference to the above space-group names.
They are only intended as comments.
;
_shelx_estimated_absorpt_t_max 0.993
_shelx_estimated_absorpt_t_min 0.975
_olex2_refinement_description
;
1. Twinned data refinement
 Scales: 0.7876(14)
 0.2124(14)
2. Fixed Uiso
 At 1.2 times of:
  All C(H) groups, All C(H,H) groups
 At 1.5 times of:
  All C(H,H,H) groups, All O(H) groups
3. Restrained distances
 C190-C189 = C206-C205
 1.54 with sigma of 0.01
 C209-C208 \\sim C192-C191
 with sigma of 0.01
 C190-C189 \\sim C206-C205
 with sigma of 0.01
 O39-C203 \\sim O204-C185 \\sim O39-C189 \\sim O204-C205
 with sigma of 0.01
 O40-C191 \\sim O41-C208 \\sim O41-C186 \\sim O40-C200
 with sigma of 0.01
 O41-C185 \\sim O41-C187
 with sigma of 0.01
 N16-C183 \\sim N200-C201 \\sim N13-C188 \\sim N13-C207
 with sigma of 0.01
 O39-C189 \\sim O204-C205 \\sim O40-C191 \\sim O41-C208
 with sigma of 0.01
 O204-C203 \\sim O39-C185 \\sim O41-C200 \\sim O40-C186
 with sigma of 0.01
 N16-C182 \\sim N200-C199
 with sigma of 0.01
4. Uiso/Uaniso restraints and constraints
C190 \\sim C206: within 2A with sigma of 0.04 and sigma for terminal atoms of
0.08 within 2A
C189 \\sim C205: within 2A with sigma of 0.04 and sigma for terminal atoms of
0.08 within 2A
O204 \\sim C205 \\sim C206: within 2A with sigma of 0.04 and sigma for terminal
atoms of 0.08 within 2A
C178 \\sim C179 \\sim C180 \\sim C181 \\sim C194 \\sim C195 \\sim C196 \\sim
C197: within 2A with sigma of 0.04 and sigma for terminal atoms of 0.08 within
2A
C183 \\sim C184 \\sim C185 \\sim C186 \\sim C187 \\sim H187 \\sim C188 \\sim
C200 \\sim C201 \\sim C202 \\sim C203 \\sim C204 \\sim H204 \\sim C207: within
2A with sigma of 0.04 and sigma for terminal atoms of 0.08 within 2A
O40 \\sim O41: within 2A with sigma of 0.04 and sigma for terminal atoms of
0.08 within 2A
O39 \\sim C189 \\sim C190: within 2A with sigma of 0.04 and sigma for terminal
atoms of 0.08 within 2A
O29 \\sim O30 \\sim C135 \\sim C136 \\sim H136 \\sim C137 \\sim C138 \\sim C139
\\sim H139 \\sim C140 \\sim C141 \\sim H14A \\sim H14B \\sim C142 \\sim H14C
\\sim H14D \\sim H14E \\sim C143 \\sim H14F \\sim H14G \\sim C144 \\sim H14H
\\sim H14I \\sim H14J: within 2A with sigma of 0.04 and sigma for terminal
atoms of 0.08 within 2A
O39 \\sim O40 \\sim O41 \\sim O204 \\sim C183 \\sim C184 \\sim H184 \\sim C185
\\sim C186 \\sim C187 \\sim H187 \\sim C188 \\sim C189 \\sim H18A \\sim H18B
\\sim C190 \\sim H19A \\sim H19B \\sim H19C \\sim H199 \\sim C200 \\sim C201
\\sim C202 \\sim H202 \\sim C203 \\sim C204 \\sim H204 \\sim C205 \\sim H20A
\\sim H20B \\sim C206 \\sim H20C \\sim H20D \\sim H20E \\sim C207: within 2A
with sigma of 0.04 and sigma for terminal atoms of 0.08 within 2A
Uanis(C191) = Uanis(C208)
Uanis(C178) = Uanis(C194)
Uanis(C207) = Uanis(C188)
Uanis(C204) = Uanis(C187)
Uanis(N200) = Uanis(N16)
Uanis(O204) = Uanis(O39)
Uanis(C200) = Uanis(C186)
Uanis(C185) = Uanis(C203)
Uanis(C201) = Uanis(C183)
Uanis(O41) = Uanis(O40)
Uanis(O38) = Uanis(O38A)
5. Rigid body (RIGU) restrains
 O39, O204, C189, C190, C205, C206
 with sigma for 1-2 distances of 0.004 and sigma for 1-3 distances of 0.004
 O39, O40, O41, O204, N16, N200, C183, C184, C185, C186, C187, C188, C200,
 C201, C202, C203, C204, C207
 with sigma for 1-2 distances of 0.004 and sigma for 1-3 distances of 0.004
 O40, O41, C191, C192, C208, C209
 with sigma for 1-2 distances of 0.004 and sigma for 1-3 distances of 0.004
 O37, O38, H38, O38A, C176, C177, C178, C179, C180, C181, C182, C193, C194,
 C195, C196, C197, C198, C199
 with sigma for 1-2 distances of 0.004 and sigma for 1-3 distances of 0.004
6. Others
 Sof(O38A)=Sof(H38A)=Sof(O41)=Sof(O204)=Sof(N200)=Sof(C193)=Sof(C194)=
 Sof(H194)=Sof(C195)=Sof(H195)=Sof(C196)=Sof(H196)=Sof(C197)=Sof(C198)=
 Sof(C199)=Sof(H199)=Sof(C201)=Sof(C202)=Sof(H202)=Sof(C203)=Sof(C200)=
 Sof(C204)=Sof(H204)=Sof(C207)=Sof(C205)=Sof(H20A)=Sof(H20B)=Sof(C206)=
 Sof(H20C)=Sof(H20D)=Sof(H20E)=Sof(C208)=Sof(H20F)=Sof(H20G)=Sof(C209)=
 Sof(H20H)=Sof(H20I)=Sof(H20J)=1-FVAR(1)
 Sof(O38)=Sof(H38)=Sof(O39)=Sof(O40)=Sof(N16)=Sof(C176)=Sof(C177)=Sof(C178)=
 Sof(H178)=Sof(C179)=Sof(H179)=Sof(C180)=Sof(H180)=Sof(C181)=Sof(C182)=
 Sof(H182)=Sof(C183)=Sof(C184)=Sof(H184)=Sof(C185)=Sof(C186)=Sof(C187)=
 Sof(H187)=Sof(C188)=Sof(C189)=Sof(H18A)=Sof(H18B)=Sof(C190)=Sof(H19A)=
 Sof(H19B)=Sof(H19C)=Sof(C191)=Sof(H19D)=Sof(H19E)=Sof(C192)=Sof(H19F)=
 Sof(H19G)=Sof(H19H)=FVAR(1)
7.a Secondary CH2 refined with riding coordinates:
 C21(H21A,H21B), C23(H23A,H23B), C45(H45A,H45B), C47(H47A,H47B), C69(H69A,
 H69B), C71(H71A,H71B), C93(H93A,H93B), C95(H95A,H95B), C117(H11B,H11C),
 C119(H11G,H11H), C141(H14A,H14B), C143(H14F,H14G), C165(H16A,H16B), C167(H16F,
 H16G), C189(H18A,H18B), C191(H19D,H19E), C205(H20A,H20B), C208(H20F,H20G)
7.b Aromatic/amide H refined with riding coordinates:
 C1(H1A), C3(H3A), C4(H4), C5(H5), C10(H10), C11(H11), C12(H12), C14(H14),
 C16(H16), C19(H19), C25(H25), C27(H27), C28(H28), C29(H29), C34(H34), C35(H35),
  C36(H36A), C38(H38B), C40(H40), C43(H43), C49(H49), C51(H51), C52(H52),
 C53(H53), C58(H58), C59(H59), C60(H60), C62(H62), C64(H64), C67(H67), C73(H73),
  C75(H75), C76(H76), C77(H77), C82(H82), C83(H83), C84(H84), C86(H86),
 C88(H88), C91(H91), C97(H97), C99(H99), C100(H100), C101(H101), C106(H106),
 C107(H107), C108(H108), C110(H110), C112(H112), C115(H115), C121(H121),
 C123(H123), C124(H124), C125(H125), C130(H130), C131(H131), C132(H132),
 C134(H134), C136(H136), C139(H139), C145(H145), C147(H147), C148(H148),
 C149(H149), C154(H154), C155(H155), C156(H156), C158(H158), C160(H160),
 C163(H163), C169(H169), C171(H171), C172(H172), C173(H173), C178(H178),
 C179(H179), C180(H180), C182(H182), C184(H184), C187(H187), C194(H194),
 C195(H195), C196(H196), C199(H199), C202(H202), C204(H204)
7.c Fitted hexagon refined as free rotating group:
 C176(C177,C178,C179,C180,C181), C183(C184,C185,C186,C187,C188), C201(C202,
 C203,C200,C204,C207)
7.d Idealised Me refined as rotating group:
 C22(H22A,H22B,H22C), C24(H24A,H24B,H24C), C46(H46A,H46B,H46C), C48(H48A,H48B,
 H48C), C70(H70A,H70B,H70C), C72(H72A,H72B,H72C), C94(H94A,H94B,H94C), C96(H96A,
 H96B,H96C), C118(H11D,H11E,H11F), C120(H12A,H12B,H12C), C142(H14C,H14D,H14E),
 C144(H14H,H14I,H14J), C166(H16C,H16D,H16E), C168(H16H,H16I,H16J), C190(H19A,
 H19B,H19C), C192(H19F,H19G,H19H), C206(H20C,H20D,H20E), C209(H20H,H20I,H20J)
7.e Idealised tetrahedral OH refined as rotating group:
 O1(H1), O3(H3), O6(H6), O8(H8), O11(H11A), O13(H13), O16(H16K), O18(H18),
 O21(H21), O23(H23), O26(H26), O28(H28A), O31(H31), O33(H33), O36(H36),
 O38(H38), O38A(H38A)
;
_platon_squeeze_void_probe_radius 1.20
_olex2_submission_special_instructions 'No special instructions were received'

loop_
_space_group_symop_operation_xyz
'x, y, z'
'-x, -y, -z'

loop_
_atom_site_label
_atom_site_type_symbol
_atom_site_fract_x
_atom_site_fract_y
_atom_site_fract_z
_atom_site_U_iso_or_equiv
_atom_site_adp_type
_atom_site_occupancy
_atom_site_site_symmetry_order
_atom_site_calc_flag
_atom_site_refinement_flags_posn
_atom_site_refinement_flags_adp
_atom_site_refinement_flags_occupancy
_atom_site_disorder_assembly
_atom_site_disorder_group
O1 O 0.6074(3) 0.4446(3) 0.37964(14) 0.0384(13) Uani 1 1 d . . . . .
H1 H 0.659396 0.422181 0.372653 0.058 Uiso 1 1 calc R U . . .
O2 O 0.6094(4) 0.3603(3) 0.44770(15) 0.0448(14) Uani 1 1 d . . . . .
O3 O 0.7242(4) 0.2204(3) 0.45651(13) 0.0374(12) Uani 1 1 d . . . . .
H3 H 0.694530 0.215347 0.441272 0.056 Uiso 1 1 calc R U . . .
O4 O 0.9788(3) -0.1522(3) 0.57931(13) 0.0340(12) Uani 1 1 d . . . . .
O5 O 1.0573(3) -0.1964(3) 0.52163(13) 0.0326(11) Uani 1 1 d . . . . .
O6 O 0.7404(3) 0.1451(3) 0.39375(13) 0.0304(11) Uani 1 1 d . . . . .
H6 H 0.732454 0.106751 0.404553 0.046 Uiso 1 1 calc R U . . .
O7 O 0.6855(3) 0.2329(3) 0.32661(13) 0.0369(12) Uani 1 1 d . . . . .
O8 O 0.6869(4) 0.3682(3) 0.31711(14) 0.0426(14) Uani 1 1 d . . . . .
H8 H 0.681503 0.411477 0.311400 0.064 Uiso 1 1 calc R U . . .
O9 O 0.6351(5) 0.7398(4) 0.19165(19) 0.080(2) Uani 1 1 d . . . . .
O10 O 0.6217(4) 0.7954(4) 0.24639(18) 0.0598(17) Uani 1 1 d . . . . .
N1 N 0.6233(4) 0.5642(4) 0.33483(17) 0.0384(16) Uani 1 1 d . . . . .
N2 N 0.7896(4) 0.0881(3) 0.49859(16) 0.0293(13) Uani 1 1 d . . . . .
N3 N 0.8689(4) 0.0396(3) 0.43747(16) 0.0250(13) Uani 1 1 d . . . . .
N4 N 0.6373(4) 0.5056(4) 0.27627(17) 0.0383(16) Uani 1 1 d . . . . .
C1 C 0.6289(5) 0.5844(4) 0.3641(2) 0.0375(18) Uani 1 1 d . . . . .
H1A H 0.635260 0.629263 0.361125 0.045 Uiso 1 1 calc R U . . .
C2 C 0.6254(5) 0.5376(4) 0.40168(19) 0.0330(17) Uani 1 1 d . . . . .
C3 C 0.6362(5) 0.5616(4) 0.4320(2) 0.0366(18) Uani 1 1 d . . . . .
H3A H 0.642559 0.606867 0.427531 0.044 Uiso 1 1 calc R U . . .
C4 C 0.6376(5) 0.5194(4) 0.4681(2) 0.0379(19) Uani 1 1 d . . . . .
H4 H 0.644368 0.535540 0.487971 0.045 Uiso 1 1 calc R U . . .
C5 C 0.6285(5) 0.4512(4) 0.4737(2) 0.0342(18) Uani 1 1 d . . . . .
H5 H 0.630266 0.421562 0.497782 0.041 Uiso 1 1 calc R U . . .
C6 C 0.6171(5) 0.4270(4) 0.4447(2) 0.0325(17) Uani 1 1 d . . . . .
C7 C 0.6166(5) 0.4696(4) 0.4079(2) 0.0363(19) Uani 1 1 d . . . . .
C8 C 0.6671(5) 0.2372(4) 0.4855(2) 0.0320(17) Uani 1 1 d . . . . .
C9 C 0.6085(5) 0.3093(4) 0.48296(19) 0.0352(18) Uani 1 1 d . . . . .
C10 C 0.5505(5) 0.3291(4) 0.5103(2) 0.0395(19) Uani 1 1 d . . . . .
H10 H 0.510590 0.377599 0.507093 0.047 Uiso 1 1 calc R U . . .
C11 C 0.5503(5) 0.2752(4) 0.5445(2) 0.0367(18) Uani 1 1 d . . . . .
H11 H 0.511867 0.288023 0.563962 0.044 Uiso 1 1 calc R U . . .
C12 C 0.6094(5) 0.2032(4) 0.54753(19) 0.0305(16) Uani 1 1 d . . . . .
H12 H 0.608430 0.167178 0.569155 0.037 Uiso 1 1 calc R U . . .
C13 C 0.6698(5) 0.1833(4) 0.5194(2) 0.0311(17) Uani 1 1 d . . . . .
C14 C 0.7329(5) 0.1066(4) 0.5245(2) 0.0290(16) Uani 1 1 d . . . . .
H14 H 0.731857 0.071464 0.546561 0.035 Uiso 1 1 calc R U . . .
C15 C 0.8570(4) 0.0144(4) 0.50454(18) 0.0228(14) Uani 1 1 d . . . . .
C16 C 0.8833(5) -0.0312(4) 0.5398(2) 0.0316(17) Uani 1 1 d . . . . .
H16 H 0.855962 -0.014179 0.560190 0.038 Uiso 1 1 calc R U . . .
C17 C 0.9498(5) -0.1023(4) 0.54568(19) 0.0261(15) Uani 1 1 d . . . . .
C18 C 0.9922(5) -0.1269(4) 0.5138(2) 0.0294(16) Uani 1 1 d . . . . .
C19 C 0.9656(5) -0.0811(4) 0.47903(19) 0.0265(15) Uani 1 1 d . . . . .
H19 H 0.992088 -0.097787 0.458489 0.032 Uiso 1 1 calc R U . . .
C20 C 0.8989(4) -0.0090(4) 0.47351(19) 0.0257(15) Uani 1 1 d . . . . .
C21 C 0.9203(6) -0.1360(4) 0.6113(2) 0.0410(19) Uani 1 1 d . . . . .
H21A H 0.856198 -0.129821 0.607206 0.049 Uiso 1 1 calc R U . . .
H21B H 0.920681 -0.091463 0.615563 0.049 Uiso 1 1 calc R U . . .
C22 C 0.9624(7) -0.2004(5) 0.6436(2) 0.051(2) Uani 1 1 d . . . . .
H22A H 0.959204 -0.243607 0.639338 0.077 Uiso 1 1 calc R U . . .
H22B H 0.928509 -0.191907 0.665664 0.077 Uiso 1 1 calc R U . . .
H22C H 1.026671 -0.207144 0.646492 0.077 Uiso 1 1 calc R U . . .
C23 C 1.0966(5) -0.2252(4) 0.4910(2) 0.0343(17) Uani 1 1 d . . . . .
H23A H 1.130886 -0.196310 0.475425 0.041 Uiso 1 1 calc R U . . .
H23B H 1.047006 -0.222895 0.476176 0.041 Uiso 1 1 calc R U . . .
C24 C 1.1617(5) -0.3040(4) 0.5051(2) 0.0389(19) Uani 1 1 d . . . . .
H24A H 1.192279 -0.322205 0.484554 0.058 Uiso 1 1 calc R U . . .
H24B H 1.126353 -0.333287 0.518529 0.058 Uiso 1 1 calc R U . . .
H24C H 1.207818 -0.306447 0.521270 0.058 Uiso 1 1 calc R U . . .
C25 C 0.9236(5) 0.0315(4) 0.4091(2) 0.0276(16) Uani 1 1 d . . . . .
H25 H 0.982777 -0.005100 0.412445 0.033 Uiso 1 1 calc R U . . .
C26 C 0.8926(5) 0.0794(4) 0.3721(2) 0.0300(16) Uani 1 1 d . . . . .
C27 C 0.9547(5) 0.0718(4) 0.34203(19) 0.0312(16) Uani 1 1 d . . . . .
H27 H 1.013770 0.035069 0.345703 0.037 Uiso 1 1 calc R U . . .
C28 C 0.9276(5) 0.1192(5) 0.3068(2) 0.042(2) Uani 1 1 d . . . . .
H28 H 0.968344 0.113656 0.286960 0.051 Uiso 1 1 calc R U . . .
C29 C 0.8385(5) 0.1757(4) 0.3011(2) 0.0334(17) Uani 1 1 d . . . . .
H29 H 0.822154 0.209187 0.277923 0.040 Uiso 1 1 calc R U . . .
C30 C 0.7764(5) 0.1812(4) 0.3296(2) 0.0354(18) Uani 1 1 d . . . . .
C31 C 0.8031(5) 0.1338(4) 0.3665(2) 0.0311(17) Uani 1 1 d . . . . .
C32 C 0.6538(5) 0.3545(4) 0.2893(2) 0.0353(18) Uani 1 1 d . . . . .
C33 C 0.6572(5) 0.2844(5) 0.2933(2) 0.0392(19) Uani 1 1 d . . . . .
C34 C 0.6271(5) 0.2673(5) 0.2646(2) 0.0404(19) Uani 1 1 d . . . . .
H34 H 0.628163 0.220166 0.267564 0.048 Uiso 1 1 calc R U . . .
C35 C 0.5945(5) 0.3230(5) 0.2303(2) 0.0398(19) Uani 1 1 d . . . . .
H35 H 0.577694 0.311667 0.210437 0.048 Uiso 1 1 calc R U . . .
C36 C 0.5886(5) 0.3925(5) 0.2275(2) 0.045(2) Uani 1 1 d . . . . .
H36A H 0.564503 0.428996 0.205796 0.054 Uiso 1 1 calc R U . . .
C37 C 0.6174(5) 0.4112(4) 0.2559(2) 0.0379(19) Uani 1 1 d . . . . .
C38 C 0.6094(5) 0.4857(5) 0.2514(2) 0.0403(19) Uani 1 1 d . . . . .
H38B H 0.583062 0.520943 0.229580 0.048 Uiso 1 1 calc R U . . .
C39 C 0.6322(5) 0.5795(5) 0.2696(2) 0.0389(19) Uani 1 1 d . . . . .
C40 C 0.6385(6) 0.6225(5) 0.2320(2) 0.048(2) Uani 1 1 d . . . . .
H40 H 0.647077 0.601922 0.212305 0.058 Uiso 1 1 calc R U . . .
C41 C 0.6316(6) 0.6944(6) 0.2259(2) 0.056(3) Uani 1 1 d . . . . .
C42 C 0.6263(6) 0.7240(5) 0.2553(3) 0.053(2) Uani 1 1 d . . . . .
C43 C 0.6246(5) 0.6812(5) 0.2916(2) 0.043(2) Uani 1 1 d . . . . .
H43 H 0.621071 0.700604 0.311372 0.051 Uiso 1 1 calc R U . . .
C44 C 0.6283(5) 0.6088(5) 0.2982(2) 0.0370(19) Uani 1 1 d . . . . .
C45 C 0.6416(10) 0.7133(8) 0.1594(3) 0.095(4) Uani 1 1 d . . . . .
H45A H 0.665767 0.742646 0.138700 0.114 Uiso 1 1 calc R U . . .
H45B H 0.685311 0.662996 0.164468 0.114 Uiso 1 1 calc R U . . .
C46 C 0.5610(13) 0.7162(13) 0.1502(5) 0.150(8) Uani 1 1 d . . . . .
H46A H 0.568564 0.696273 0.129420 0.226 Uiso 1 1 calc R U . . .
H46B H 0.518645 0.766270 0.143636 0.226 Uiso 1 1 calc R U . . .
H46C H 0.536168 0.688120 0.170779 0.226 Uiso 1 1 calc R U . . .
C47 C 0.6233(7) 0.8246(6) 0.2770(3) 0.062(3) Uani 1 1 d . . . . .
H47A H 0.680822 0.796136 0.291102 0.074 Uiso 1 1 calc R U . . .
H47B H 0.570887 0.822583 0.293350 0.074 Uiso 1 1 calc R U . . .
C48 C 0.6167(7) 0.9030(6) 0.2608(4) 0.081(3) Uani 1 1 d . . . . .
H48A H 0.560056 0.930385 0.246506 0.121 Uiso 1 1 calc R U . . .
H48B H 0.669571 0.904200 0.245026 0.121 Uiso 1 1 calc R U . . .
H48C H 0.616424 0.924237 0.280431 0.121 Uiso 1 1 calc R U . . .
O11 O -0.1056(4) 0.6963(3) 0.37537(14) 0.0375(12) Uani 1 1 d . . . . .
H11A H -0.113704 0.692737 0.354952 0.056 Uiso 1 1 calc R U . . .
O12 O -0.1038(4) 0.6990(3) 0.44492(13) 0.0346(12) Uani 1 1 d . . . . .
O13 O -0.2124(3) 0.8256(3) 0.45675(13) 0.0345(12) Uani 1 1 d . . . . .
H13 H -0.264875 0.845483 0.464282 0.052 Uiso 1 1 calc R U . . .
O14 O -0.4703(3) 1.0533(3) 0.58418(13) 0.0356(12) Uani 1 1 d . . . . .
O15 O -0.5539(3) 1.1616(3) 0.52746(13) 0.0331(11) Uani 1 1 d . . . . .
O16 O -0.2375(3) 0.9723(3) 0.39480(12) 0.0285(11) Uani 1 1 d . . . . .
H16K H -0.261968 0.975232 0.414950 0.043 Uiso 1 1 calc R U . . .
O17 O -0.1876(3) 0.9668(3) 0.32693(13) 0.0356(12) Uani 1 1 d . . . . .
O18 O -0.1791(3) 0.8408(3) 0.31470(13) 0.0349(12) Uani 1 1 d . . . . .
H18 H -0.174279 0.804937 0.307903 0.052 Uiso 1 1 calc R U . . .
O19 O -0.1266(5) 0.6224(4) 0.18014(18) 0.0616(17) Uani 1 1 d . . . . .
O20 O -0.1210(4) 0.5054(4) 0.23403(19) 0.0589(17) Uani 1 1 d . . . . .
N5 N -0.1216(4) 0.6318(3) 0.32725(18) 0.0326(14) Uani 1 1 d . . . . .
N6 N -0.2824(4) 0.9075(3) 0.50107(15) 0.0255(13) Uani 1 1 d . . . . .
N7 N -0.3650(4) 1.0261(3) 0.44112(16) 0.0284(13) Uani 1 1 d . . . . .
N8 N -0.1295(4) 0.7550(3) 0.27051(17) 0.0324(14) Uani 1 1 d . . . . .
C49 C -0.1283(5) 0.5794(4) 0.3555(2) 0.0374(19) Uani 1 1 d . . . . .
H49 H -0.133195 0.538559 0.350845 0.045 Uiso 1 1 calc R U . . .
C50 C -0.1285(5) 0.5809(4) 0.3935(2) 0.0303(16) Uani 1 1 d . . . . .
C51 C -0.1397(5) 0.5219(4) 0.4222(2) 0.0393(19) Uani 1 1 d . . . . .
H51 H -0.145480 0.482072 0.416691 0.047 Uiso 1 1 calc R U . . .
C52 C -0.1419(5) 0.5249(4) 0.4584(2) 0.0407(19) Uani 1 1 d . . . . .
H52 H -0.151226 0.487374 0.477465 0.049 Uiso 1 1 calc R U . . .
C53 C -0.1307(5) 0.5822(4) 0.4668(2) 0.0328(17) Uani 1 1 d . . . . .
H53 H -0.133526 0.583054 0.491467 0.039 Uiso 1 1 calc R U . . .
C54 C -0.1153(5) 0.6379(4) 0.4401(2) 0.0325(17) Uani 1 1 d . . . . .
C55 C -0.1169(5) 0.6394(4) 0.4021(2) 0.0297(16) Uani 1 1 d . . . . .
C56 C -0.1598(5) 0.7753(4) 0.48488(19) 0.0264(15) Uani 1 1 d . . . . .
C57 C -0.1028(5) 0.7079(4) 0.4807(2) 0.0292(16) Uani 1 1 d . . . . .
C58 C -0.0449(5) 0.6530(4) 0.5093(2) 0.0387(18) Uani 1 1 d . . . . .
H58 H -0.005622 0.608259 0.505544 0.046 Uiso 1 1 calc R U . . .
C59 C -0.0476(5) 0.6674(4) 0.5438(2) 0.042(2) Uani 1 1 d . . . . .
H59 H -0.010666 0.631555 0.563302 0.050 Uiso 1 1 calc R U . . .
C60 C -0.1037(5) 0.7331(4) 0.5486(2) 0.0347(18) Uani 1 1 d . . . . .
H60 H -0.103714 0.742156 0.571433 0.042 Uiso 1 1 calc R U . . .
C61 C -0.1621(5) 0.7881(4) 0.52010(19) 0.0275(16) Uani 1 1 d . . . . .
C62 C -0.2255(5) 0.8571(4) 0.52636(19) 0.0265(15) Uani 1 1 d . . . . .
H62 H -0.225163 0.865245 0.549377 0.032 Uiso 1 1 calc R U . . .
C63 C -0.3492(5) 0.9732(4) 0.50730(19) 0.0269(16) Uani 1 1 d . . . . .
C64 C -0.3752(5) 0.9793(4) 0.54395(19) 0.0257(15) Uani 1 1 d . . . . .
H64 H -0.346655 0.940307 0.564155 0.031 Uiso 1 1 calc R U . . .
C65 C -0.4420(5) 1.0422(4) 0.54973(18) 0.0287(16) Uani 1 1 d . . . . .
C66 C -0.4881(5) 1.1013(4) 0.51971(19) 0.0263(15) Uani 1 1 d . . . . .
C67 C -0.4625(4) 1.0955(3) 0.48359(17) 0.0211(14) Uani 1 1 d . . . . .
H67 H -0.491366 1.134394 0.463393 0.025 Uiso 1 1 calc R U . . .
C68 C -0.3924(4) 1.0302(4) 0.47762(17) 0.0229(14) Uani 1 1 d . . . . .
C69 C -0.4106(6) 1.0029(5) 0.6156(2) 0.0412(19) Uani 1 1 d . . . . .
H69A H -0.346582 1.000648 0.610839 0.049 Uiso 1 1 calc R U . . .
H69B H -0.411528 0.953981 0.619738 0.049 Uiso 1 1 calc R U . . .
C70 C -0.4480(8) 1.0311(5) 0.6491(2) 0.062(3) Uani 1 1 d . . . . .
H70A H -0.453947 1.081470 0.643597 0.093 Uiso 1 1 calc R U . . .
H70B H -0.405682 1.002432 0.669602 0.093 Uiso 1 1 calc R U . . .
H70C H -0.508255 1.027171 0.655420 0.093 Uiso 1 1 calc R U . . .
C71 C -0.5947(5) 1.2267(4) 0.4967(2) 0.0335(17) Uani 1 1 d . . . . .
H71A H -0.628585 1.215969 0.480083 0.040 Uiso 1 1 calc R U . . .
H71B H -0.545886 1.242078 0.482717 0.040 Uiso 1 1 calc R U . . .
C72 C -0.6589(5) 1.2849(4) 0.5127(2) 0.0415(19) Uani 1 1 d . . . . .
H72A H -0.682384 1.329845 0.493449 0.062 Uiso 1 1 calc R U . . .
H72B H -0.625967 1.291754 0.530825 0.062 Uiso 1 1 calc R U . . .
H72C H -0.710279 1.271052 0.524375 0.062 Uiso 1 1 calc R U . . .
C73 C -0.4189(5) 1.0639(4) 0.41299(19) 0.0274(16) Uani 1 1 d . . . . .
H73 H -0.479379 1.093820 0.417108 0.033 Uiso 1 1 calc R U . . .
C74 C -0.3914(5) 1.0630(4) 0.3750(2) 0.0316(17) Uani 1 1 d . . . . .
C75 C -0.4535(5) 1.1055(5) 0.3457(2) 0.0406(19) Uani 1 1 d . . . . .
H75 H -0.512321 1.137053 0.350415 0.049 Uiso 1 1 calc R U . . .
C76 C -0.4306(5) 1.1020(5) 0.3100(2) 0.042(2) Uani 1 1 d . . . . .
H76 H -0.474316 1.130517 0.291131 0.050 Uiso 1 1 calc R U . . .
C77 C -0.3426(5) 1.0564(4) 0.3016(2) 0.0337(17) Uani 1 1 d . . . . .
H77 H -0.326816 1.054667 0.277329 0.040 Uiso 1 1 calc R U . . .
C78 C -0.2767(4) 1.0121(4) 0.33146(18) 0.0241(15) Uani 1 1 d . . . . .
C79 C -0.3008(5) 1.0158(4) 0.36737(19) 0.0261(16) Uani 1 1 d . . . . .
C80 C -0.1511(5) 0.8879(4) 0.28721(19) 0.0304(16) Uani 1 1 d . . . . .
C81 C -0.1601(5) 0.9571(4) 0.29181(18) 0.0320(17) Uani 1 1 d . . . . .
C82 C -0.1327(5) 1.0058(4) 0.26472(19) 0.0339(17) Uani 1 1 d . . . . .
H82 H -0.136312 1.049223 0.269173 0.041 Uiso 1 1 calc R U . . .
C83 C -0.0995(5) 0.9933(5) 0.2305(2) 0.0399(19) Uani 1 1 d . . . . .
H83 H -0.084110 1.028523 0.211961 0.048 Uiso 1 1 calc R U . . .
C84 C -0.0900(5) 0.9264(5) 0.22510(19) 0.0366(19) Uani 1 1 d . . . . .
H84 H -0.065554 0.916148 0.202879 0.044 Uiso 1 1 calc R U . . .
C85 C -0.1167(5) 0.8737(4) 0.25261(19) 0.0289(16) Uani 1 1 d . . . . .
C86 C -0.1054(5) 0.8035(5) 0.2464(2) 0.0366(18) Uani 1 1 d . . . . .
H86 H -0.079719 0.793926 0.224196 0.044 Uiso 1 1 calc R U . . .
C87 C -0.1250(5) 0.6900(4) 0.2618(2) 0.0354(18) Uani 1 1 d . . . . .
C88 C -0.1267(5) 0.6893(5) 0.2237(2) 0.044(2) Uani 1 1 d . . . . .
H88 H -0.129627 0.730916 0.204640 0.053 Uiso 1 1 calc R U . . .
C89 C -0.1239(6) 0.6276(5) 0.2157(2) 0.048(2) Uani 1 1 d . . . . .
C90 C -0.1238(5) 0.5663(5) 0.2439(3) 0.048(2) Uani 1 1 d . . . . .
C91 C -0.1201(5) 0.5647(4) 0.2813(2) 0.0368(18) Uani 1 1 d . . . . .
H91 H -0.115864 0.522166 0.299876 0.044 Uiso 1 1 calc R U . . .
C92 C -0.1228(5) 0.6278(4) 0.2906(2) 0.0353(18) Uani 1 1 d . . . . .
C93 C -0.1276(9) 0.6860(7) 0.1511(3) 0.081(4) Uani 1 1 d . . . . .
H93A H -0.075288 0.699397 0.154198 0.097 Uiso 1 1 calc R U . . .
H93B H -0.185034 0.726836 0.152105 0.097 Uiso 1 1 calc R U . . .
C94 C -0.1205(11) 0.6692(8) 0.1132(3) 0.101(4) Uani 1 1 d . . . . .
H94A H -0.092019 0.699458 0.095523 0.151 Uiso 1 1 calc R U . . .
H94B H -0.182084 0.679311 0.104694 0.151 Uiso 1 1 calc R U . . .
H94C H -0.083107 0.618495 0.115787 0.151 Uiso 1 1 calc R U . . .
C95 C -0.1220(6) 0.4424(5) 0.2629(3) 0.059(3) Uani 1 1 d . . . . .
H95A H -0.177332 0.454677 0.278094 0.071 Uiso 1 1 calc R U . . .
H95B H -0.066888 0.422530 0.278510 0.071 Uiso 1 1 calc R U . . .
C96 C -0.1228(8) 0.3865(6) 0.2424(4) 0.088(4) Uani 1 1 d . . . . .
H96A H -0.068072 0.375588 0.227213 0.132 Uiso 1 1 calc R U . . .
H96B H -0.177809 0.407175 0.227039 0.132 Uiso 1 1 calc R U . . .
H96C H -0.123154 0.342214 0.260246 0.132 Uiso 1 1 calc R U . . .
O21 O 0.3719(4) 0.5464(4) 0.05541(16) 0.0558(16) Uani 1 1 d . . . . .
H21 H 0.333268 0.540649 0.044359 0.084 Uiso 1 1 calc R U . . .
O22 O 0.4906(4) 0.5941(4) 0.08142(17) 0.0645(19) Uani 1 1 d . . . . .
O23 O 0.4687(4) 0.5795(4) 0.15466(17) 0.0636(19) Uani 1 1 d . . . . .
H23 H 0.455052 0.580688 0.176134 0.095 Uiso 1 1 calc R U . . .
O24 O 0.3733(4) 0.7553(5) 0.3061(2) 0.073(2) Uani 1 1 d . . . . .
O25 O 0.3702(4) 0.6367(5) 0.3575(2) 0.074(2) Uani 1 1 d . . . . .
O26 O 0.3517(4) 0.4690(3) 0.20877(14) 0.0442(14) Uani 1 1 d . . . . .
H26 H 0.359181 0.498269 0.218045 0.066 Uiso 1 1 calc R U . . .
O27 O 0.3345(4) 0.3585(3) 0.18712(16) 0.0535(16) Uani 1 1 d . . . . .
O28 O 0.3178(4) 0.3923(4) 0.11367(17) 0.0632(19) Uani 1 1 d . . . . .
H28A H 0.364779 0.375534 0.126710 0.095 Uiso 1 1 calc R U . . .
O29 O 0.0669(6) 0.4132(5) -0.0408(3) 0.094(3) Uani 1 1 d . U . . .
O30 O 0.1442(7) 0.4871(5) -0.0930(2) 0.103(3) Uani 1 1 d . U . . .
N9 N 0.3040(5) 0.5306(4) 0.0002(2) 0.0524(19) Uani 1 1 d . . . . .
N10 N 0.3880(5) 0.6374(5) 0.2089(2) 0.060(2) Uani 1 1 d . . . . .
N11 N 0.3759(4) 0.5162(5) 0.2618(2) 0.0467(19) Uani 1 1 d . . . . .
N12 N 0.2134(5) 0.4569(5) 0.0548(2) 0.066(2) Uani 1 1 d . . . . .
C97 C 0.3572(7) 0.5591(6) -0.0217(3) 0.062(3) Uani 1 1 d . . . . .
H97 H 0.354137 0.564555 -0.046923 0.074 Uiso 1 1 calc R U . . .
C98 C 0.4226(7) 0.5835(5) -0.0086(3) 0.061(3) Uani 1 1 d . . . . .
C99 C 0.4808(8) 0.6143(5) -0.0328(3) 0.068(3) Uani 1 1 d . . . . .
H99 H 0.477138 0.621343 -0.058177 0.082 Uiso 1 1 calc R U . . .
C100 C 0.5437(8) 0.6340(6) -0.0188(3) 0.069(3) Uani 1 1 d . . . . .
H100 H 0.584781 0.651525 -0.035047 0.082 Uiso 1 1 calc R U . . .
C101 C 0.5481(7) 0.6287(5) 0.0181(3) 0.055(2) Uani 1 1 d . . . . .
H101 H 0.589979 0.643999 0.026572 0.066 Uiso 1 1 calc R U . . .
C102 C 0.4884(7) 0.6000(5) 0.0432(2) 0.055(2) Uani 1 1 d . . . . .
C103 C 0.4258(6) 0.5759(5) 0.0308(2) 0.052(2) Uani 1 1 d . . . . .
C104 C 0.4190(6) 0.6457(6) 0.1310(3) 0.061(3) Uani 1 1 d . . . . .
C105 C 0.4315(7) 0.6545(5) 0.0917(3) 0.062(3) Uani 1 1 d . . . . .
C106 C 0.3803(7) 0.7240(6) 0.0672(3) 0.073(3) Uani 1 1 d . . . . .
H106 H 0.387703 0.730083 0.041835 0.087 Uiso 1 1 calc R U . . .
C107 C 0.3227(8) 0.7804(6) 0.0790(3) 0.082(4) Uani 1 1 d . . . . .
H107 H 0.290642 0.824432 0.062021 0.099 Uiso 1 1 calc R U . . .
C108 C 0.3103(7) 0.7736(7) 0.1170(3) 0.080(4) Uani 1 1 d . . . . .
H108 H 0.271242 0.813423 0.125376 0.096 Uiso 1 1 calc R U . . .
C109 C 0.3583(6) 0.7046(6) 0.1430(3) 0.065(3) Uani 1 1 d . . . . .
C110 C 0.3457(6) 0.6975(6) 0.1827(3) 0.056(3) Uani 1 1 d . . . . .
H110 H 0.305008 0.738168 0.190009 0.067 Uiso 1 1 calc R U . . .
C111 C 0.3824(5) 0.6368(6) 0.2460(3) 0.050(2) Uani 1 1 d . . . . .
C112 C 0.3792(5) 0.7008(6) 0.2560(3) 0.055(3) Uani 1 1 d . . . . .
H112 H 0.378514 0.742971 0.237793 0.066 Uiso 1 1 calc R U . . .
C113 C 0.3772(6) 0.6979(7) 0.2935(3) 0.056(3) Uani 1 1 d . . . . .
C114 C 0.3739(6) 0.6378(7) 0.3201(3) 0.067(3) Uani 1 1 d . . . . .
C115 C 0.3760(5) 0.5736(6) 0.3113(2) 0.054(3) Uani 1 1 d . . . . .
H115 H 0.375818 0.531890 0.329618 0.065 Uiso 1 1 calc R U . . .
C116 C 0.3786(5) 0.5771(6) 0.2728(3) 0.054(3) Uani 1 1 d . . . . .
C117 C 0.3781(7) 0.8170(8) 0.2800(4) 0.078(4) Uani 1 1 d . . . . .
H11B H 0.326723 0.836381 0.262519 0.093 Uiso 1 1 calc R U . . .
H11C H 0.436291 0.804299 0.266466 0.093 Uiso 1 1 calc R U . . .
C118 C 0.3729(8) 0.8751(8) 0.2988(4) 0.099(5) Uani 1 1 d . . . . .
H11D H 0.380064 0.916676 0.280610 0.149 Uiso 1 1 calc R U . . .
H11E H 0.422100 0.855078 0.316977 0.149 Uiso 1 1 calc R U . . .
H11F H 0.313413 0.890149 0.310765 0.149 Uiso 1 1 calc R U . . .
C119 C 0.3786(7) 0.5714(8) 0.3854(3) 0.075(4) Uani 1 1 d . . . . .
H11G H 0.438232 0.533442 0.383251 0.091 Uiso 1 1 calc R U . . .
H11H H 0.329041 0.554650 0.382820 0.091 Uiso 1 1 calc R U . . .
C120 C 0.3720(7) 0.5866(7) 0.4236(3) 0.081(4) Uani 1 1 d . . . . .
H12A H 0.311551 0.622236 0.426182 0.122 Uiso 1 1 calc R U . . .
H12B H 0.419673 0.605137 0.425651 0.122 Uiso 1 1 calc R U . . .
H12C H 0.380811 0.541934 0.442862 0.122 Uiso 1 1 calc R U . . .
C121 C 0.3823(6) 0.4553(6) 0.2848(3) 0.052(2) Uani 1 1 d . . . . .
H121 H 0.392141 0.448086 0.309800 0.062 Uiso 1 1 calc R U . . .
C122 C 0.3743(5) 0.3960(5) 0.2721(2) 0.049(2) Uani 1 1 d . . . . .
C123 C 0.3778(6) 0.3270(6) 0.2986(2) 0.063(3) Uani 1 1 d . . . . .
H123 H 0.387849 0.319668 0.323558 0.076 Uiso 1 1 calc R U . . .
C124 C 0.3667(7) 0.2742(5) 0.2874(3) 0.059(3) Uani 1 1 d . . . . .
H124 H 0.370101 0.230165 0.304561 0.071 Uiso 1 1 calc R U . . .
C125 C 0.3507(7) 0.2844(5) 0.2516(3) 0.063(3) Uani 1 1 d . . . . .
H125 H 0.342208 0.247212 0.244519 0.075 Uiso 1 1 calc R U . . .
C126 C 0.3462(6) 0.3510(5) 0.2236(2) 0.051(2) Uani 1 1 d . . . . .
C127 C 0.3574(6) 0.4061(5) 0.2359(2) 0.043(2) Uani 1 1 d . . . . .
C128 C 0.2416(6) 0.4155(5) 0.1341(2) 0.050(2) Uani 1 1 d . . . . .
C129 C 0.2456(6) 0.4012(5) 0.1711(2) 0.046(2) Uani 1 1 d . . . . .
C130 C 0.1656(6) 0.4258(5) 0.1925(3) 0.059(3) Uani 1 1 d . . . . .
H130 H 0.170938 0.416512 0.217965 0.071 Uiso 1 1 calc R U . . .
C131 C 0.0791(6) 0.4640(6) 0.1752(3) 0.067(3) Uani 1 1 d . . . . .
H131 H 0.025556 0.480277 0.188974 0.080 Uiso 1 1 calc R U . . .
C132 C 0.0736(8) 0.4776(7) 0.1371(3) 0.079(3) Uani 1 1 d . . . . .
H132 H 0.015494 0.503179 0.125438 0.095 Uiso 1 1 calc R U . . .
C133 C 0.1502(7) 0.4548(6) 0.1162(3) 0.065(3) Uani 1 1 d . . . . .
C134 C 0.1423(7) 0.4702(6) 0.0762(3) 0.063(3) Uani 1 1 d . . . . .
H134 H 0.082864 0.490763 0.065597 0.076 Uiso 1 1 calc R U . . .
C135 C 0.1969(7) 0.4689(6) 0.0158(3) 0.066(3) Uani 1 1 d . U . . .
C136 C 0.1362(7) 0.4360(6) 0.0072(3) 0.074(3) Uani 1 1 d . U . . .
H136 H 0.107121 0.410974 0.026113 0.088 Uiso 1 1 calc R U . . .
C137 C 0.1219(8) 0.4419(6) -0.0288(3) 0.073(3) Uani 1 1 d . U . . .
C138 C 0.1655(8) 0.4814(6) -0.0572(3) 0.079(4) Uani 1 1 d . U . . .
C139 C 0.2253(7) 0.5130(6) -0.0488(3) 0.069(3) Uani 1 1 d . U . . .
H139 H 0.252739 0.539305 -0.067819 0.083 Uiso 1 1 calc R U . . .
C140 C 0.2433(6) 0.5045(6) -0.0116(2) 0.058(3) Uani 1 1 d . U . . .
C141 C 0.0250(11) 0.3683(9) -0.0106(5) 0.118(5) Uani 1 1 d . U . . .
H14A H 0.074811 0.324986 0.002771 0.142 Uiso 1 1 calc R U . . .
H14B H -0.006891 0.396672 0.006656 0.142 Uiso 1 1 calc R U . . .
C142 C -0.0421(14) 0.3454(11) -0.0248(5) 0.149(7) Uani 1 1 d . U . . .
H14C H -0.011599 0.319124 -0.042782 0.223 Uiso 1 1 calc R U . . .
H14D H -0.094283 0.388041 -0.036298 0.223 Uiso 1 1 calc R U . . .
H14E H -0.063830 0.314301 -0.004682 0.223 Uiso 1 1 calc R U . . .
C143 C 0.1822(14) 0.5271(11) -0.1234(5) 0.139(5) Uani 1 1 d . U . . .
H14F H 0.188223 0.568492 -0.117596 0.167 Uiso 1 1 calc R U . . .
H14G H 0.142222 0.545292 -0.145076 0.167 Uiso 1 1 calc R U . . .
C144 C 0.2741(12) 0.4762(11) -0.1304(5) 0.141(6) Uani 1 1 d . U . . .
H14H H 0.296105 0.496670 -0.154184 0.211 Uiso 1 1 calc R U . . .
H14I H 0.269307 0.430459 -0.129956 0.211 Uiso 1 1 calc R U . . .
H14J H 0.317314 0.468058 -0.111500 0.211 Uiso 1 1 calc R U . . .
O31 O 0.1139(4) 0.9037(4) 0.05513(15) 0.0525(15) Uani 1 1 d . . . . .
H31 H 0.153344 0.918074 0.042567 0.079 Uiso 1 1 calc R U . . .
O32 O 0.0013(4) 0.8283(3) 0.08683(15) 0.0540(16) Uani 1 1 d . . . . .
O33 O 0.0276(4) 0.7808(3) 0.16102(15) 0.0477(14) Uani 1 1 d . . . . .
H33 H 0.059741 0.779014 0.177568 0.072 Uiso 1 1 calc R U . . .
O34 O 0.1255(4) 0.4651(4) 0.3239(2) 0.068(2) Uani 1 1 d . . . . .
O35 O 0.1320(5) 0.5341(4) 0.37087(19) 0.076(2) Uani 1 1 d . . . . .
O36 O 0.1507(4) 0.8444(4) 0.20754(16) 0.0509(15) Uani 1 1 d . . . . .
H36 H 0.131518 0.811477 0.218492 0.076 Uiso 1 1 calc R U . . .
O37 O 0.1577(4) 0.9794(4) 0.17422(17) 0.0587(17) Uani 1 1 d . . . . .
O38 O 0.174(5) 0.997(5) 0.1005(19) 0.066(10) Uani 0.651(12) 1 d . . P A 1
H38 H 0.187542 0.994924 0.079026 0.098 Uiso 0.651(12) 1 calc R U P A 1
O38A O 0.174(9) 1.007(10) 0.103(4) 0.066(10) Uani 0.349(12) 1 d . . P A 2
H38A H 0.133991 1.040453 0.109908 0.098 Uiso 0.349(12) 1 calc R U P A 2
O39 O 0.4188(11) 1.1228(10) -0.0649(5) 0.109(4) Uani 0.651(12) 1 d D U P A 1
O40 O 0.3313(13) 1.0953(13) -0.1095(4) 0.086(5) Uani 0.651(12) 1 d D U P A 1
O41 O 0.304(3) 1.114(3) -0.1118(8) 0.086(5) Uani 0.349(12) 1 d D U P A 2
O204 O 0.384(2) 1.1529(16) -0.0665(10) 0.109(4) Uani 0.349(12) 1 d D U P A 2
N13 N 0.1834(5) 0.9669(4) -0.0044(2) 0.0556(19) Uani 1 1 d D . . . .
N14 N 0.1141(5) 0.6760(4) 0.2193(2) 0.0508(18) Uani 1 1 d . . . . .
N15 N 0.1250(4) 0.7506(4) 0.26729(19) 0.0466(18) Uani 1 1 d . . . . .
N16 N 0.281(3) 0.990(5) 0.0433(4) 0.088(11) Uani 0.651(12) 1 d D . P A 1
N200 N 0.279(6) 1.005(9) 0.0413(9) 0.088(11) Uani 0.349(12) 1 d D . P A 2
C145 C 0.1298(6) 0.9557(5) -0.0241(3) 0.052(2) Uani 1 1 d . . . . .
H145 H 0.131194 0.972201 -0.049778 0.062 Uiso 1 1 calc R U . . .
C146 C 0.0675(6) 0.9179(5) -0.0067(2) 0.052(2) Uani 1 1 d . . . . .
C147 C 0.0072(7) 0.9052(5) -0.0280(3) 0.058(2) Uani 1 1 d . . . . .
H147 H 0.010109 0.920252 -0.053762 0.069 Uiso 1 1 calc R U . . .
C148 C -0.0550(7) 0.8716(5) -0.0123(2) 0.058(2) Uani 1 1 d . . . . .
H148 H -0.095255 0.866374 -0.027135 0.069 Uiso 1 1 calc R U . . .
C149 C -0.0575(7) 0.8446(5) 0.0271(3) 0.061(2) Uani 1 1 d . . . . .
H149 H -0.097950 0.820365 0.038232 0.073 Uiso 1 1 calc R U . . .
C150 C 0.0018(6) 0.8554(5) 0.0487(2) 0.052(2) Uani 1 1 d . . . . .
C151 C 0.0610(6) 0.8921(4) 0.0333(2) 0.0412(19) Uani 1 1 d . . . . .
C152 C 0.0813(6) 0.7377(5) 0.1398(2) 0.051(2) Uani 1 1 d . . . . .
C153 C 0.0706(6) 0.7609(5) 0.1012(3) 0.053(2) Uani 1 1 d . . . . .
C154 C 0.1283(8) 0.7176(6) 0.0805(3) 0.078(3) Uani 1 1 d . . . . .
H154 H 0.125487 0.735781 0.054799 0.094 Uiso 1 1 calc R U . . .
C155 C 0.1919(8) 0.6468(5) 0.0962(3) 0.074(3) Uani 1 1 d . . . . .
H155 H 0.226219 0.616840 0.081269 0.089 Uiso 1 1 calc R U . . .
C156 C 0.2023(6) 0.6228(5) 0.1339(3) 0.058(2) Uani 1 1 d . . . . .
H156 H 0.246885 0.577253 0.144709 0.070 Uiso 1 1 calc R U . . .
C157 C 0.1462(6) 0.6663(5) 0.1567(2) 0.049(2) Uani 1 1 d . . . . .
C158 C 0.1568(6) 0.6373(5) 0.1968(3) 0.052(2) Uani 1 1 d . . . . .
H158 H 0.196008 0.588969 0.206526 0.062 Uiso 1 1 calc R U . . .
C159 C 0.1216(5) 0.6406(5) 0.2576(2) 0.041(2) Uani 1 1 d . . . . .
C160 C 0.1221(6) 0.5690(5) 0.2706(3) 0.055(2) Uani 1 1 d . . . . .
H160 H 0.120575 0.544549 0.253507 0.066 Uiso 1 1 calc R U . . .
C161 C 0.1250(6) 0.5325(6) 0.3089(3) 0.058(3) Uani 1 1 d . . . . .
C162 C 0.1275(6) 0.5733(6) 0.3334(3) 0.060(3) Uani 1 1 d . . . . .
C163 C 0.1272(5) 0.6427(5) 0.3208(2) 0.053(2) Uani 1 1 d . . . . .
H163 H 0.130599 0.667069 0.337686 0.063 Uiso 1 1 calc R U . . .
C164 C 0.1218(5) 0.6786(5) 0.2824(2) 0.047(2) Uani 1 1 d . . . . .
C165 C 0.1219(7) 0.4246(6) 0.2996(3) 0.069(3) Uani 1 1 d . . . . .
H16A H 0.176792 0.416830 0.283856 0.082 Uiso 1 1 calc R U . . .
H16B H 0.066629 0.450901 0.283926 0.082 Uiso 1 1 calc R U . . .
C166 C 0.1190(8) 0.3534(6) 0.3229(4) 0.091(4) Uani 1 1 d . . . . .
H16C H 0.106553 0.327545 0.307609 0.136 Uiso 1 1 calc R U . . .
H16D H 0.070305 0.361801 0.341013 0.136 Uiso 1 1 calc R U . . .
H16E H 0.178091 0.324579 0.335316 0.136 Uiso 1 1 calc R U . . .
C167 C 0.1257(7) 0.5758(7) 0.3972(3) 0.079(4) Uani 1 1 d . . . . .
H16F H 0.066599 0.616885 0.394208 0.095 Uiso 1 1 calc R U . . .
H16G H 0.176222 0.594603 0.393241 0.095 Uiso 1 1 calc R U . . .
C168 C 0.1330(8) 0.5229(7) 0.4362(3) 0.091(4) Uani 1 1 d . . . . .
H16H H 0.190904 0.481854 0.438499 0.136 Uiso 1 1 calc R U . . .
H16I H 0.081584 0.505856 0.439971 0.136 Uiso 1 1 calc R U . . .
H16J H 0.130950 0.548005 0.454392 0.136 Uiso 1 1 calc R U . . .
C169 C 0.1175(6) 0.7965(6) 0.2864(3) 0.054(2) Uani 1 1 d . . . . .
H169 H 0.107247 0.784027 0.311772 0.065 Uiso 1 1 calc R U . . .
C170 C 0.1249(5) 0.8653(5) 0.2683(3) 0.050(2) Uani 1 1 d . . . . .
C171 C 0.1165(6) 0.9144(7) 0.2889(3) 0.058(3) Uani 1 1 d . . . . .
H171 H 0.104731 0.901553 0.314167 0.069 Uiso 1 1 calc R U . . .
C172 C 0.1253(6) 0.9823(7) 0.2724(3) 0.070(3) Uani 1 1 d . . . . .
H172 H 0.120683 1.013590 0.286795 0.084 Uiso 1 1 calc R U . . .
C173 C 0.1413(6) 1.0037(7) 0.2333(3) 0.068(3) Uani 1 1 d . . . . .
H173 H 0.146644 1.048863 0.221811 0.082 Uiso 1 1 calc R U . . .
C174 C 0.1484(6) 0.9555(6) 0.2138(3) 0.056(3) Uani 1 1 d . . . . .
C175 C 0.1417(5) 0.8881(5) 0.2294(2) 0.045(2) Uani 1 1 d . . . . .
C176 C 0.2588(8) 0.9635(10) 0.1227(4) 0.062(7) Uani 0.651(12) 1 d G . P A 1
C177 C 0.2524(8) 0.9510(10) 0.1610(4) 0.045(5) Uani 0.651(12) 1 d G . P A 1
C178 C 0.3333(10) 0.9212(9) 0.1824(3) 0.075(5) Uani 0.651(12) 1 d G U P A 1
H178 H 0.329000 0.912859 0.208059 0.090 Uiso 0.651(12) 1 calc R U P A 1
C179 C 0.4206(8) 0.9039(10) 0.1656(4) 0.083(5) Uani 0.651(12) 1 d G U P A 1
H179 H 0.474669 0.883938 0.179994 0.099 Uiso 0.651(12) 1 calc R U P A 1
C180 C 0.4270(8) 0.9164(10) 0.1274(4) 0.078(5) Uani 0.651(12) 1 d G U P A 1
H180 H 0.485367 0.904795 0.116107 0.093 Uiso 0.651(12) 1 calc R U P A 1
C181 C 0.3461(10) 0.9462(10) 0.1059(3) 0.068(5) Uani 0.651(12) 1 d G U P A 1
C182 C 0.3546(18) 0.9597(14) 0.0676(6) 0.075(6) Uani 0.651(12) 1 d D . P A 1
H182 H 0.414677 0.947450 0.057886 0.090 Uiso 0.651(12) 1 calc R U P A 1
C183 C 0.2971(12) 1.0121(9) 0.0043(4) 0.071(4) Uani 0.651(12) 1 d DG U P A 1
C184 C 0.3559(10) 1.0517(9) -0.0080(4) 0.087(5) Uani 0.651(12) 1 d G U P A 1
H184 H 0.389262 1.058403 0.009044 0.105 Uiso 0.651(12) 1 calc R U P A 1
C185 C 0.3649(11) 1.0812(10) -0.0457(5) 0.085(4) Uani 0.651(12) 1 d DG U P A 1
C186 C 0.3151(16) 1.0711(14) -0.0712(4) 0.074(3) Uani 0.651(12) 1 d DG U P A 1
C187 C 0.2563(19) 1.0315(17) -0.0588(6) 0.062(2) Uani 0.651(12) 1 d G U P A 1
H187 H 0.222967 1.024801 -0.075860 0.075 Uiso 0.651(12) 1 calc R U P A 1
C188 C 0.2473(16) 1.0020(14) -0.0211(6) 0.064(3) Uani 0.651(12) 1 d DG U P A 1
C189 C 0.4631(14) 1.1361(14) -0.0364(6) 0.112(5) Uani 0.651(12) 1 d D U P A 1
H18A H 0.518659 1.146940 -0.045907 0.135 Uiso 0.651(12) 1 calc R U P A 1
H18B H 0.479984 1.094141 -0.014782 0.135 Uiso 0.651(12) 1 calc R U P A 1
C190 C 0.3860(17) 1.2033(16) -0.0273(9) 0.142(8) Uani 0.651(12) 1 d D U P A 1
H19A H 0.361178 1.240314 -0.049846 0.214 Uiso 0.651(12) 1 calc R U P A 1
H19B H 0.412084 1.222527 -0.012387 0.214 Uiso 0.651(12) 1 calc R U P A 1
H19C H 0.336725 1.188750 -0.013829 0.214 Uiso 0.651(12) 1 calc R U P A 1
C191 C 0.2732(19) 1.0815(13) -0.1330(4) 0.078(5) Uani 0.651(12) 1 d D . P A 1
H19D H 0.207178 1.106767 -0.129222 0.093 Uiso 0.651(12) 1 calc R U P A 1
H19E H 0.285456 1.029392 -0.127651 0.093 Uiso 0.651(12) 1 calc R U P A 1
C192 C 0.3020(14) 1.1117(10) -0.1730(5) 0.084(5) Uani 0.651(12) 1 d D . P A 1
H19F H 0.264154 1.162714 -0.181997 0.126 Uiso 0.651(12) 1 calc R U P A 1
H19G H 0.293100 1.085002 -0.188644 0.126 Uiso 0.651(12) 1 calc R U P A 1
H19H H 0.366717 1.106338 -0.173314 0.126 Uiso 0.651(12) 1 calc R U P A 1
C193 C 0.237(2) 0.977(2) 0.1610(10) 0.044(8) Uani 0.349(12) 1 d . . P A 2
C194 C 0.317(3) 0.962(2) 0.1803(11) 0.075(5) Uani 0.349(12) 1 d . U P A 2
H194 H 0.312570 0.959485 0.205462 0.090 Uiso 0.349(12) 1 calc R U P A 2
C195 C 0.407(2) 0.950(2) 0.1632(10) 0.079(8) Uani 0.349(12) 1 d . U P A 2
H195 H 0.460731 0.930886 0.177951 0.095 Uiso 0.349(12) 1 calc R U P A 2
C196 C 0.416(2) 0.966(2) 0.1253(10) 0.080(8) Uani 0.349(12) 1 d . U P A 2
H196 H 0.474035 0.964933 0.114589 0.096 Uiso 0.349(12) 1 calc R U P A 2
C197 C 0.332(2) 0.9864(19) 0.1005(9) 0.053(7) Uani 0.349(12) 1 d . U P A 2
C198 C 0.247(3) 0.990(3) 0.1181(11) 0.053(8) Uani 0.349(12) 1 d . . P A 2
C199 C 0.342(3) 1.0016(19) 0.0652(10) 0.055(9) Uani 0.349(12) 1 d D . P A 2
H199 H 0.395741 1.010996 0.055434 0.066 Uiso 0.349(12) 1 calc R U P A 2
C201 C 0.280(2) 1.037(2) 0.0023(8) 0.071(4) Uani 0.349(12) 1 d DG U P A 2
C202 C 0.330(2) 1.0824(16) -0.0147(9) 0.077(5) Uani 0.349(12) 1 d G U P A 2
H202 H 0.357443 1.100011 -0.000499 0.093 Uiso 0.349(12) 1 calc R U P A 2
C203 C 0.339(2) 1.1011(18) -0.0531(9) 0.085(4) Uani 0.349(12) 1 d DG U P A 2
C200 C 0.298(3) 1.075(3) -0.0744(7) 0.074(3) Uani 0.349(12) 1 d DG U P A 2
C204 C 0.248(4) 1.030(3) -0.0573(11) 0.062(2) Uani 0.349(12) 1 d G U P A 2
H204 H 0.221013 1.012349 -0.071589 0.075 Uiso 0.349(12) 1 calc R U P A 2
C207 C 0.239(3) 1.011(3) -0.0190(11) 0.064(3) Uani 0.349(12) 1 d DG U P A 2
C205 C 0.410(2) 1.195(2) -0.0465(12) 0.107(6) Uani 0.349(12) 1 d D U P A 2
H20A H 0.451338 1.217564 -0.061693 0.129 Uiso 0.349(12) 1 calc R U P A 2
H20B H 0.443507 1.161879 -0.023838 0.129 Uiso 0.349(12) 1 calc R U P A 2
C206 C 0.321(2) 1.254(2) -0.0370(10) 0.092(9) Uani 0.349(12) 1 d D U P A 2
H20C H 0.336115 1.294626 -0.035508 0.139 Uiso 0.349(12) 1 calc R U P A 2
H20D H 0.296941 1.233653 -0.013680 0.139 Uiso 0.349(12) 1 calc R U P A 2
H20E H 0.274872 1.270321 -0.056064 0.139 Uiso 0.349(12) 1 calc R U P A 2
C208 C 0.268(4) 1.105(2) -0.1441(11) 0.078(5) Uani 0.349(12) 1 d D . P A 2
H20F H 0.272941 1.142034 -0.166331 0.093 Uiso 0.349(12) 1 calc R U P A 2
H20G H 0.202335 1.110639 -0.140501 0.093 Uiso 0.349(12) 1 calc R U P A 2
C209 C 0.327(4) 1.028(2) -0.1476(10) 0.132(18) Uani 0.349(12) 1 d D . P A 2
H20H H 0.296538 0.994138 -0.135100 0.197 Uiso 0.349(12) 1 calc R U P A 2
H20I H 0.387676 1.011892 -0.136498 0.197 Uiso 0.349(12) 1 calc R U P A 2
H20J H 0.334740 1.028386 -0.173290 0.197 Uiso 0.349(12) 1 calc R U P A 2

loop_
_atom_site_aniso_label
_atom_site_aniso_U_11
_atom_site_aniso_U_22
_atom_site_aniso_U_33
_atom_site_aniso_U_23
_atom_site_aniso_U_13
_atom_site_aniso_U_12
O1 0.032(3) 0.039(3) 0.044(3) -0.025(3) -0.001(2) -0.002(2)
O2 0.064(4) 0.027(3) 0.049(3) -0.025(3) -0.005(3) -0.010(3)
O3 0.051(3) 0.033(3) 0.030(3) -0.015(2) 0.011(2) -0.014(3)
O4 0.044(3) 0.031(3) 0.030(3) -0.011(2) 0.003(2) -0.017(2)
O5 0.030(3) 0.025(3) 0.039(3) -0.016(2) 0.000(2) -0.001(2)
O6 0.037(3) 0.026(3) 0.031(3) -0.014(2) 0.007(2) -0.011(2)
O7 0.036(3) 0.047(3) 0.026(3) -0.017(2) 0.002(2) -0.008(3)
O8 0.042(3) 0.048(3) 0.037(3) -0.021(3) -0.013(2) -0.004(3)
O9 0.079(5) 0.071(5) 0.052(4) 0.000(4) -0.006(4) 0.003(4)
O10 0.043(3) 0.051(4) 0.069(4) -0.008(3) -0.005(3) -0.003(3)
N1 0.019(3) 0.044(4) 0.040(4) -0.009(3) 0.001(3) 0.000(3)
N2 0.037(3) 0.019(3) 0.035(3) -0.013(3) 0.001(3) -0.011(3)
N3 0.028(3) 0.020(3) 0.032(3) -0.008(3) -0.003(3) -0.012(2)
N4 0.029(3) 0.042(4) 0.039(4) -0.011(3) -0.008(3) -0.005(3)
C1 0.030(4) 0.038(5) 0.049(5) -0.023(4) 0.002(3) -0.010(3)
C2 0.026(4) 0.038(5) 0.030(4) -0.014(3) 0.004(3) -0.004(3)
C3 0.029(4) 0.033(4) 0.049(5) -0.021(4) 0.000(3) -0.005(3)
C4 0.040(4) 0.039(5) 0.037(4) -0.026(4) -0.003(3) -0.004(4)
C5 0.033(4) 0.039(5) 0.032(4) -0.024(4) -0.003(3) -0.002(3)
C6 0.032(4) 0.025(4) 0.034(4) -0.009(3) -0.002(3) -0.002(3)
C7 0.030(4) 0.030(4) 0.050(5) -0.030(4) -0.002(3) 0.004(3)
C8 0.030(4) 0.027(4) 0.042(4) -0.020(4) 0.001(3) -0.006(3)
C9 0.041(4) 0.036(4) 0.025(4) -0.008(3) -0.001(3) -0.009(4)
C10 0.037(4) 0.032(4) 0.053(5) -0.023(4) -0.001(4) -0.007(4)
C11 0.038(4) 0.041(5) 0.035(4) -0.019(4) 0.012(3) -0.014(4)
C12 0.033(4) 0.038(4) 0.025(4) -0.010(3) 0.010(3) -0.020(3)
C13 0.024(4) 0.035(4) 0.045(5) -0.022(4) 0.007(3) -0.016(3)
C14 0.033(4) 0.028(4) 0.036(4) -0.014(3) 0.002(3) -0.019(3)
C15 0.024(3) 0.019(3) 0.027(4) -0.011(3) -0.002(3) -0.006(3)
C16 0.032(4) 0.038(4) 0.037(4) -0.026(4) -0.003(3) -0.013(3)
C17 0.031(4) 0.024(4) 0.031(4) -0.015(3) 0.005(3) -0.014(3)
C18 0.028(4) 0.033(4) 0.037(4) -0.020(3) 0.009(3) -0.017(3)
C19 0.025(4) 0.027(4) 0.030(4) -0.010(3) 0.002(3) -0.012(3)
C20 0.026(4) 0.026(4) 0.033(4) -0.011(3) 0.003(3) -0.017(3)
C21 0.047(5) 0.039(5) 0.044(5) -0.016(4) -0.001(4) -0.019(4)
C22 0.073(6) 0.052(5) 0.042(5) -0.023(4) 0.006(4) -0.032(5)
C23 0.034(4) 0.028(4) 0.042(4) -0.010(3) 0.003(3) -0.011(3)
C24 0.032(4) 0.028(4) 0.061(5) -0.028(4) 0.004(4) -0.005(3)
C25 0.028(4) 0.024(4) 0.040(4) -0.015(3) 0.003(3) -0.015(3)
C26 0.036(4) 0.028(4) 0.036(4) -0.016(3) 0.002(3) -0.018(3)
C27 0.041(4) 0.028(4) 0.031(4) -0.017(3) 0.014(3) -0.017(3)
C28 0.041(5) 0.061(6) 0.034(4) -0.028(4) 0.013(3) -0.020(4)
C29 0.040(4) 0.041(5) 0.026(4) -0.013(3) 0.006(3) -0.021(4)
C30 0.033(4) 0.035(4) 0.045(5) -0.026(4) -0.003(3) -0.008(4)
C31 0.031(4) 0.033(4) 0.038(4) -0.021(4) 0.000(3) -0.013(3)
C32 0.035(4) 0.040(5) 0.029(4) -0.018(4) 0.004(3) -0.005(3)
C33 0.038(4) 0.047(5) 0.027(4) -0.012(4) -0.004(3) -0.006(4)
C34 0.042(4) 0.054(5) 0.033(4) -0.020(4) 0.006(3) -0.021(4)
C35 0.039(4) 0.057(6) 0.030(4) -0.020(4) 0.001(3) -0.018(4)
C36 0.031(4) 0.065(6) 0.037(4) -0.016(4) 0.001(3) -0.012(4)
C37 0.032(4) 0.045(5) 0.036(4) -0.023(4) -0.002(3) -0.003(4)
C38 0.031(4) 0.054(5) 0.027(4) -0.007(4) -0.001(3) -0.009(4)
C39 0.016(4) 0.050(5) 0.038(4) -0.005(4) -0.006(3) -0.001(3)
C40 0.047(5) 0.051(6) 0.039(5) -0.018(4) -0.009(4) -0.003(4)
C41 0.032(5) 0.070(7) 0.038(5) 0.005(5) 0.001(4) 0.000(4)
C42 0.033(5) 0.047(6) 0.068(6) -0.023(5) -0.009(4) 0.005(4)
C43 0.030(4) 0.050(5) 0.040(5) -0.008(4) -0.004(3) -0.008(4)
C44 0.024(4) 0.058(6) 0.026(4) -0.013(4) -0.002(3) -0.010(4)
C45 0.100(10) 0.102(10) 0.044(6) 0.001(6) -0.008(6) -0.006(8)
C46 0.123(14) 0.25(3) 0.096(12) -0.028(13) 0.019(10) -0.104(16)
C47 0.047(5) 0.065(7) 0.070(7) -0.029(5) -0.004(5) -0.007(5)
C48 0.057(6) 0.052(7) 0.125(10) -0.020(7) -0.016(6) -0.008(5)
O11 0.043(3) 0.037(3) 0.035(3) -0.017(3) 0.001(2) -0.012(2)
O12 0.057(3) 0.027(3) 0.024(3) -0.010(2) 0.008(2) -0.020(2)
O13 0.038(3) 0.028(3) 0.034(3) -0.012(2) -0.004(2) -0.005(2)
O14 0.049(3) 0.035(3) 0.027(3) -0.015(2) 0.005(2) -0.016(2)
O15 0.029(3) 0.036(3) 0.035(3) -0.017(2) 0.003(2) -0.008(2)
O16 0.033(3) 0.032(3) 0.026(3) -0.015(2) 0.001(2) -0.012(2)
O17 0.036(3) 0.035(3) 0.033(3) -0.013(2) -0.004(2) -0.006(2)
O18 0.040(3) 0.036(3) 0.030(3) -0.015(2) 0.008(2) -0.013(3)
O19 0.075(4) 0.073(5) 0.056(4) -0.044(4) 0.015(3) -0.034(4)
O20 0.063(4) 0.053(4) 0.088(5) -0.051(4) 0.025(3) -0.033(3)
N5 0.023(3) 0.030(4) 0.044(4) -0.019(3) 0.003(3) -0.004(3)
N6 0.037(3) 0.016(3) 0.028(3) -0.006(3) -0.002(3) -0.013(3)
N7 0.033(3) 0.030(3) 0.031(3) -0.013(3) 0.008(3) -0.020(3)
N8 0.031(3) 0.034(4) 0.032(3) -0.020(3) 0.006(3) -0.004(3)
C49 0.027(4) 0.034(4) 0.055(5) -0.022(4) 0.003(3) -0.007(3)
C50 0.029(4) 0.020(4) 0.040(4) -0.007(3) -0.002(3) -0.007(3)
C51 0.035(4) 0.030(4) 0.053(5) -0.007(4) -0.002(4) -0.013(4)
C52 0.039(5) 0.024(4) 0.053(5) 0.002(4) -0.006(4) -0.013(3)
C53 0.032(4) 0.024(4) 0.038(4) -0.006(3) 0.000(3) -0.007(3)
C54 0.028(4) 0.029(4) 0.039(4) -0.019(4) 0.007(3) -0.004(3)
C55 0.026(4) 0.012(3) 0.048(5) -0.005(3) 0.003(3) -0.007(3)
C56 0.031(4) 0.019(4) 0.030(4) -0.002(3) 0.000(3) -0.013(3)
C57 0.033(4) 0.022(4) 0.034(4) -0.005(3) 0.003(3) -0.015(3)
C58 0.042(5) 0.025(4) 0.042(5) 0.001(4) 0.003(4) -0.012(4)
C59 0.039(5) 0.037(5) 0.043(5) -0.009(4) -0.013(4) -0.005(4)
C60 0.040(4) 0.029(4) 0.037(4) -0.009(3) -0.007(3) -0.013(4)
C61 0.036(4) 0.020(4) 0.031(4) -0.005(3) -0.005(3) -0.016(3)
C62 0.031(4) 0.021(4) 0.031(4) -0.006(3) -0.004(3) -0.013(3)
C63 0.031(4) 0.024(4) 0.032(4) -0.014(3) 0.001(3) -0.011(3)
C64 0.031(4) 0.021(4) 0.026(4) -0.005(3) -0.002(3) -0.011(3)
C65 0.035(4) 0.042(4) 0.019(3) -0.017(3) 0.004(3) -0.019(4)
C66 0.027(4) 0.027(4) 0.033(4) -0.017(3) 0.009(3) -0.015(3)
C67 0.024(3) 0.017(3) 0.018(3) -0.003(3) -0.003(3) -0.004(3)
C68 0.028(4) 0.024(4) 0.020(3) -0.009(3) 0.000(3) -0.012(3)
C69 0.057(5) 0.045(5) 0.030(4) -0.017(4) 0.002(4) -0.023(4)
C70 0.097(7) 0.058(6) 0.034(5) -0.023(4) 0.001(5) -0.023(6)
C71 0.036(4) 0.029(4) 0.041(4) -0.012(4) 0.007(3) -0.018(3)
C72 0.033(4) 0.036(5) 0.057(5) -0.024(4) 0.007(4) -0.007(4)
C73 0.024(4) 0.031(4) 0.029(4) -0.007(3) -0.002(3) -0.012(3)
C74 0.032(4) 0.036(4) 0.033(4) -0.021(3) -0.001(3) -0.010(3)
C75 0.037(4) 0.043(5) 0.032(4) -0.008(4) -0.002(3) -0.004(4)
C76 0.032(4) 0.058(5) 0.027(4) -0.016(4) -0.007(3) -0.003(4)
C77 0.038(4) 0.036(4) 0.031(4) -0.017(3) 0.000(3) -0.011(4)
C78 0.027(4) 0.030(4) 0.021(3) -0.016(3) 0.007(3) -0.012(3)
C79 0.033(4) 0.019(4) 0.030(4) -0.003(3) -0.008(3) -0.014(3)
C80 0.031(4) 0.032(4) 0.028(4) -0.014(3) 0.006(3) -0.008(3)
C81 0.040(4) 0.036(4) 0.020(4) -0.010(3) 0.008(3) -0.015(3)
C82 0.038(4) 0.038(4) 0.031(4) -0.012(4) 0.006(3) -0.020(4)
C83 0.044(5) 0.055(5) 0.029(4) -0.010(4) 0.009(3) -0.031(4)
C84 0.029(4) 0.064(6) 0.023(4) -0.023(4) 0.014(3) -0.019(4)
C85 0.029(4) 0.034(4) 0.029(4) -0.020(3) -0.002(3) -0.009(3)
C86 0.035(4) 0.047(5) 0.029(4) -0.020(4) 0.006(3) -0.010(4)
C87 0.027(4) 0.038(5) 0.045(5) -0.025(4) 0.005(3) -0.006(3)
C88 0.041(5) 0.052(5) 0.044(5) -0.027(4) -0.001(4) -0.012(4)
C89 0.054(5) 0.057(6) 0.039(5) -0.038(5) 0.017(4) -0.015(4)
C90 0.038(5) 0.060(6) 0.066(6) -0.051(5) 0.027(4) -0.021(4)
C91 0.022(4) 0.035(4) 0.056(5) -0.019(4) 0.012(3) -0.010(3)
C92 0.017(4) 0.042(5) 0.048(5) -0.021(4) 0.006(3) -0.006(3)
C93 0.092(8) 0.109(10) 0.061(7) -0.055(7) 0.004(6) -0.034(7)
C94 0.177(13) 0.106(10) 0.058(7) -0.056(7) 0.027(8) -0.076(10)
C95 0.039(5) 0.051(6) 0.110(8) -0.053(6) 0.024(5) -0.024(4)
C96 0.068(7) 0.068(7) 0.152(12) -0.053(8) 0.009(7) -0.036(6)
O21 0.058(4) 0.063(4) 0.045(3) -0.023(3) -0.007(3) -0.011(3)
O22 0.056(4) 0.068(4) 0.057(4) -0.036(3) -0.012(3) 0.009(3)
O23 0.055(4) 0.081(5) 0.045(3) -0.033(4) -0.010(3) 0.002(4)
O24 0.052(4) 0.104(6) 0.090(5) -0.073(5) 0.001(4) -0.022(4)
O25 0.050(4) 0.121(7) 0.064(5) -0.072(5) -0.009(3) -0.006(4)
O26 0.044(3) 0.058(4) 0.036(3) -0.028(3) -0.001(2) -0.013(3)
O27 0.050(4) 0.059(4) 0.045(3) -0.028(3) -0.009(3) 0.000(3)
O28 0.045(3) 0.096(5) 0.050(4) -0.047(4) -0.002(3) -0.007(4)
O29 0.091(5) 0.084(6) 0.110(6) -0.051(5) -0.057(5) -0.003(5)
O30 0.154(7) 0.103(6) 0.056(5) -0.032(4) -0.042(5) -0.031(6)
N9 0.050(4) 0.063(5) 0.039(4) -0.023(4) -0.003(4) -0.007(4)
N10 0.029(4) 0.096(6) 0.067(5) -0.064(5) -0.001(4) -0.004(4)
N11 0.026(3) 0.077(6) 0.047(4) -0.041(4) 0.008(3) -0.014(4)
N12 0.054(5) 0.097(7) 0.048(5) -0.041(5) -0.011(4) -0.012(4)
C97 0.078(7) 0.067(7) 0.039(5) -0.034(5) -0.011(5) -0.007(6)
C98 0.072(6) 0.056(6) 0.044(5) -0.027(5) 0.002(5) -0.002(5)
C99 0.112(9) 0.035(5) 0.047(5) -0.014(5) 0.007(6) -0.015(6)
C100 0.072(7) 0.057(6) 0.066(7) -0.023(5) 0.000(5) -0.005(5)
C101 0.061(6) 0.039(5) 0.064(6) -0.021(5) 0.006(5) -0.013(4)
C102 0.061(6) 0.057(6) 0.041(5) -0.028(5) 0.001(4) -0.004(5)
C103 0.059(6) 0.040(5) 0.046(5) -0.021(4) 0.003(5) -0.001(4)
C104 0.043(5) 0.080(7) 0.073(7) -0.050(6) -0.018(5) -0.007(5)
C105 0.058(6) 0.052(6) 0.069(6) -0.038(5) -0.018(5) 0.009(5)
C106 0.064(6) 0.078(7) 0.068(7) -0.043(6) -0.022(5) 0.006(6)
C107 0.092(8) 0.074(7) 0.070(7) -0.055(6) -0.033(6) 0.016(6)
C108 0.056(6) 0.096(9) 0.090(8) -0.069(7) -0.009(6) 0.007(6)
C109 0.045(5) 0.078(7) 0.076(7) -0.057(6) -0.019(5) 0.008(5)
C110 0.030(5) 0.087(8) 0.055(6) -0.040(6) -0.001(4) -0.011(5)
C111 0.020(4) 0.085(7) 0.054(6) -0.039(6) -0.001(4) -0.014(4)
C112 0.024(4) 0.073(6) 0.083(7) -0.055(6) -0.004(4) -0.006(4)
C113 0.038(5) 0.093(8) 0.060(6) -0.064(7) 0.007(4) -0.019(5)
C114 0.031(5) 0.122(10) 0.063(7) -0.076(8) -0.004(4) -0.006(5)
C115 0.025(4) 0.104(8) 0.046(5) -0.051(5) 0.005(4) -0.016(5)
C116 0.024(4) 0.081(7) 0.066(6) -0.059(6) 0.006(4) -0.001(4)
C117 0.037(5) 0.109(10) 0.118(10) -0.086(9) 0.002(6) -0.020(6)
C118 0.058(7) 0.127(11) 0.156(12) -0.115(10) 0.004(7) -0.025(7)
C119 0.039(5) 0.142(11) 0.058(6) -0.069(8) 0.006(5) -0.016(6)
C120 0.049(6) 0.158(12) 0.042(5) -0.069(7) 0.010(4) -0.015(6)
C121 0.035(5) 0.082(7) 0.038(5) -0.029(5) -0.002(4) -0.010(5)
C122 0.032(4) 0.075(7) 0.045(5) -0.041(5) 0.003(4) -0.008(4)
C123 0.051(6) 0.075(7) 0.032(5) 0.004(5) 0.001(4) -0.001(5)
C124 0.072(7) 0.040(5) 0.042(5) -0.005(4) -0.003(5) 0.002(5)
C125 0.057(6) 0.039(5) 0.076(7) -0.017(5) -0.003(5) 0.003(4)
C126 0.045(5) 0.060(6) 0.038(5) -0.019(5) 0.002(4) -0.005(4)
C127 0.042(5) 0.055(6) 0.026(4) -0.011(4) 0.005(3) -0.011(4)
C128 0.041(5) 0.059(6) 0.053(5) -0.027(5) 0.000(4) -0.010(4)
C129 0.042(5) 0.060(6) 0.041(5) -0.023(4) 0.002(4) -0.018(4)
C130 0.051(6) 0.065(6) 0.051(5) -0.022(5) -0.003(4) -0.005(5)
C131 0.039(5) 0.102(8) 0.048(6) -0.026(6) 0.009(4) -0.011(5)
C132 0.056(6) 0.110(10) 0.061(7) -0.026(7) 0.000(5) -0.018(6)
C133 0.053(6) 0.087(8) 0.055(6) -0.035(6) -0.013(5) -0.011(5)
C134 0.052(6) 0.098(8) 0.043(5) -0.033(5) -0.008(5) -0.020(5)
C135 0.063(6) 0.080(7) 0.049(6) -0.036(5) -0.024(5) 0.002(5)
C136 0.061(6) 0.090(8) 0.071(7) -0.039(6) -0.023(5) -0.009(5)
C137 0.073(7) 0.075(7) 0.064(6) -0.042(6) -0.031(6) 0.005(6)
C138 0.087(7) 0.071(7) 0.068(7) -0.048(6) -0.044(6) 0.016(6)
C139 0.082(7) 0.068(6) 0.045(5) -0.031(5) -0.026(5) 0.007(5)
C140 0.056(6) 0.068(6) 0.037(5) -0.028(5) -0.012(4) 0.005(5)
C141 0.132(10) 0.112(10) 0.138(11) -0.021(9) -0.057(9) -0.070(9)
C142 0.205(17) 0.158(15) 0.131(13) -0.081(12) -0.008(12) -0.084(13)
C143 0.198(12) 0.171(12) 0.081(8) -0.068(9) -0.005(9) -0.075(10)
C144 0.128(13) 0.156(15) 0.147(14) -0.074(13) 0.026(11) -0.043(12)
O31 0.052(4) 0.055(4) 0.041(3) -0.016(3) 0.009(3) -0.008(3)
O32 0.063(4) 0.043(4) 0.037(3) -0.010(3) 0.014(3) -0.003(3)
O33 0.050(3) 0.044(3) 0.037(3) -0.009(3) 0.009(3) -0.007(3)
O34 0.050(4) 0.051(4) 0.078(5) 0.025(4) 0.006(3) -0.025(3)
O35 0.056(4) 0.092(6) 0.051(4) 0.029(4) -0.002(3) -0.029(4)
O36 0.042(3) 0.065(4) 0.045(3) -0.020(3) 0.009(3) -0.017(3)
O37 0.048(3) 0.087(5) 0.054(4) -0.032(3) 0.016(3) -0.033(3)
O38 0.052(4) 0.12(3) 0.052(8) -0.047(10) 0.014(5) -0.042(10)
O38A 0.052(4) 0.12(3) 0.052(8) -0.047(10) 0.014(5) -0.042(10)
O39 0.082(9) 0.170(9) 0.114(6) -0.059(7) 0.035(6) -0.080(8)
O40 0.058(12) 0.139(12) 0.070(4) -0.039(5) 0.023(5) -0.044(10)
O41 0.058(12) 0.139(12) 0.070(4) -0.039(5) 0.023(5) -0.044(10)
O204 0.082(9) 0.170(9) 0.114(6) -0.059(7) 0.035(6) -0.080(8)
N13 0.047(4) 0.064(5) 0.049(4) -0.016(4) 0.012(4) -0.014(4)
N14 0.038(4) 0.048(4) 0.047(4) -0.005(4) 0.007(3) -0.001(3)
N15 0.024(3) 0.055(5) 0.043(4) -0.002(4) 0.000(3) -0.004(3)
N16 0.058(6) 0.17(3) 0.064(5) -0.056(6) 0.020(5) -0.057(12)
N200 0.058(6) 0.17(3) 0.064(5) -0.056(6) 0.020(5) -0.057(12)
C145 0.054(5) 0.051(6) 0.043(5) -0.005(4) 0.007(4) -0.019(5)
C146 0.054(5) 0.046(5) 0.045(5) -0.013(4) -0.007(4) -0.005(4)
C147 0.068(6) 0.055(6) 0.043(5) -0.020(5) 0.002(5) -0.011(5)
C148 0.090(7) 0.056(6) 0.036(5) -0.017(4) 0.008(5) -0.034(6)
C149 0.071(6) 0.048(6) 0.057(6) -0.016(5) 0.006(5) -0.016(5)
C150 0.061(6) 0.045(5) 0.042(5) -0.020(4) 0.013(4) -0.007(5)
C151 0.043(5) 0.031(4) 0.040(5) -0.010(4) 0.007(4) -0.005(4)
C152 0.047(5) 0.048(5) 0.043(5) -0.012(4) 0.016(4) -0.003(4)
C153 0.047(5) 0.030(5) 0.062(6) -0.011(4) 0.021(4) 0.004(4)
C154 0.100(8) 0.066(7) 0.052(6) -0.026(5) 0.033(6) -0.013(6)
C155 0.088(8) 0.045(6) 0.062(7) -0.014(5) 0.035(6) -0.003(6)
C156 0.055(6) 0.043(5) 0.055(6) -0.008(4) 0.021(4) -0.003(4)
C157 0.053(5) 0.045(5) 0.049(5) -0.018(4) 0.015(4) -0.016(4)
C158 0.039(5) 0.037(5) 0.066(6) -0.009(5) 0.003(4) -0.003(4)
C159 0.019(4) 0.039(5) 0.046(5) 0.003(4) 0.008(3) -0.001(3)
C160 0.033(5) 0.058(6) 0.054(6) 0.000(5) 0.005(4) -0.005(4)
C161 0.024(4) 0.061(7) 0.069(7) -0.002(6) -0.002(4) -0.006(4)
C162 0.028(5) 0.053(6) 0.061(6) 0.027(5) 0.007(4) -0.007(4)
C163 0.021(4) 0.067(7) 0.048(5) -0.001(5) 0.005(4) -0.002(4)
C164 0.023(4) 0.054(6) 0.045(5) 0.006(4) 0.003(3) -0.009(4)
C165 0.044(6) 0.045(6) 0.090(8) 0.012(6) 0.003(5) -0.011(5)
C166 0.066(7) 0.050(7) 0.124(11) 0.001(7) 0.021(7) -0.010(6)
C167 0.043(6) 0.098(9) 0.060(7) 0.002(6) 0.006(5) -0.004(6)
C168 0.067(7) 0.108(10) 0.051(6) 0.010(6) 0.012(5) -0.007(7)
C169 0.037(5) 0.074(7) 0.041(5) -0.017(5) 0.014(4) -0.009(5)
C170 0.026(4) 0.059(6) 0.063(6) -0.025(5) 0.002(4) -0.005(4)
C171 0.040(5) 0.093(8) 0.042(5) -0.024(6) 0.006(4) -0.024(5)
C172 0.044(5) 0.112(10) 0.059(6) -0.048(7) 0.002(5) -0.015(6)
C173 0.041(5) 0.120(10) 0.064(6) -0.045(7) 0.011(4) -0.039(6)
C174 0.036(5) 0.079(7) 0.062(6) -0.039(6) 0.008(4) -0.015(5)
C175 0.030(4) 0.065(6) 0.045(5) -0.023(5) 0.004(4) -0.017(4)
C176 0.048(6) 0.10(2) 0.057(6) -0.031(10) 0.013(5) -0.044(10)
C177 0.048(6) 0.038(13) 0.051(6) -0.007(8) 0.012(5) -0.021(7)
C178 0.052(6) 0.109(15) 0.057(6) -0.019(10) 0.009(4) -0.026(9)
C179 0.048(7) 0.118(15) 0.081(7) -0.025(12) 0.008(6) -0.032(10)
C180 0.047(7) 0.108(14) 0.084(7) -0.029(11) 0.020(6) -0.038(9)
C181 0.050(6) 0.098(15) 0.069(7) -0.027(10) 0.022(5) -0.044(10)
C182 0.057(12) 0.104(18) 0.077(8) -0.039(13) 0.027(8) -0.038(15)
C183 0.038(7) 0.118(11) 0.067(4) -0.051(6) 0.024(4) -0.024(8)
C184 0.052(9) 0.153(12) 0.075(7) -0.049(8) 0.017(7) -0.048(9)
C185 0.051(8) 0.146(9) 0.080(6) -0.049(6) 0.028(5) -0.052(7)
C186 0.053(8) 0.111(7) 0.067(5) -0.038(5) 0.024(5) -0.036(6)
C187 0.050(6) 0.085(6) 0.058(4) -0.040(4) 0.025(4) -0.024(4)
C188 0.049(6) 0.090(8) 0.060(4) -0.038(5) 0.020(4) -0.024(6)
C189 0.102(11) 0.140(11) 0.135(11) -0.048(10) 0.012(9) -0.083(9)
C190 0.126(15) 0.176(16) 0.174(18) -0.093(14) -0.005(14) -0.073(12)
C191 0.108(10) 0.074(14) 0.054(9) -0.007(10) 0.010(9) -0.047(11)
C192 0.106(14) 0.073(12) 0.058(8) -0.006(9) 0.022(9) -0.032(11)
C193 0.046(7) 0.04(2) 0.045(8) -0.013(12) 0.011(6) -0.015(11)
C194 0.052(6) 0.109(15) 0.057(6) -0.019(10) 0.009(4) -0.026(9)
C195 0.050(9) 0.122(19) 0.056(9) -0.017(15) 0.005(8) -0.027(13)
C196 0.051(10) 0.124(19) 0.059(8) -0.018(15) 0.006(8) -0.031(14)
C197 0.051(9) 0.070(19) 0.052(8) -0.021(12) 0.012(7) -0.036(12)
C198 0.049(8) 0.07(2) 0.049(8) -0.021(13) 0.010(6) -0.030(12)
C199 0.035(15) 0.06(2) 0.055(9) -0.014(15) 0.009(8) -0.003(18)
C201 0.038(7) 0.118(11) 0.067(4) -0.051(6) 0.024(4) -0.024(8)
C202 0.043(11) 0.125(13) 0.074(8) -0.042(9) 0.012(8) -0.033(10)
C203 0.051(8) 0.146(9) 0.080(6) -0.049(6) 0.028(5) -0.052(7)
C200 0.053(8) 0.111(7) 0.067(5) -0.038(5) 0.024(5) -0.036(6)
C204 0.050(6) 0.085(6) 0.058(4) -0.040(4) 0.025(4) -0.024(4)
C207 0.049(6) 0.090(8) 0.060(4) -0.038(5) 0.020(4) -0.024(6)
C205 0.098(11) 0.119(11) 0.099(12) -0.019(9) 0.029(10) -0.047(9)
C206 0.102(17) 0.096(16) 0.083(18) -0.012(14) 0.024(15) -0.055(13)
C208 0.108(10) 0.074(14) 0.054(9) -0.007(10) 0.010(9) -0.047(11)
C209 0.22(5) 0.089(18) 0.050(19) -0.017(15) 0.05(3) -0.03(2)

loop_
_atom_type_symbol
_atom_type_description
_atom_type_scat_dispersion_real
_atom_type_scat_dispersion_imag
_atom_type_scat_source
C C 0.0033 0.0016 'International Tables Vol C Tables 4.2.6.8 and 6.1.1.4'
H H 0.0000 0.0000 'International Tables Vol C Tables 4.2.6.8 and 6.1.1.4'
N N 0.0061 0.0033 'International Tables Vol C Tables 4.2.6.8 and 6.1.1.4'
O O 0.0106 0.0060 'International Tables Vol C Tables 4.2.6.8 and 6.1.1.4'

loop_
_geom_angle_atom_site_label_1
_geom_angle_atom_site_label_2
_geom_angle_atom_site_label_3
_geom_angle
_geom_angle_site_symmetry_1
_geom_angle_site_symmetry_3
_geom_angle_publ_flag
C7 O1 H1 109.5 . . ?
C6 O2 C9 122.0(5) . . ?
C8 O3 H3 109.5 . . ?
C17 O4 C21 116.3(5) . . ?
C18 O5 C23 116.9(5) . . ?
C31 O6 H6 109.5 . . ?
C33 O7 C30 118.4(6) . . ?
C32 O8 H8 109.5 . . ?
C41 O9 C45 118.8(9) . . ?
C42 O10 C47 116.7(7) . . ?
C1 N1 C44 121.4(7) . . ?
C14 N2 C15 120.2(6) . . ?
C25 N3 C20 120.0(6) . . ?
C38 N4 C39 120.4(7) . . ?
N1 C1 H1A 119.4 . . ?
N1 C1 C2 121.1(7) . . ?
C2 C1 H1A 119.4 . . ?
C3 C2 C1 117.9(7) . . ?
C7 C2 C1 122.1(7) . . ?
C7 C2 C3 120.0(7) . . ?
C2 C3 H3A 119.3 . . ?
C4 C3 C2 121.4(7) . . ?
C4 C3 H3A 119.3 . . ?
C3 C4 H4 121.2 . . ?
C3 C4 C5 117.7(7) . . ?
C5 C4 H4 121.2 . . ?
C4 C5 H5 119.1 . . ?
C6 C5 C4 121.8(7) . . ?
C6 C5 H5 119.1 . . ?
O2 C6 C7 113.8(6) . . ?
C5 C6 O2 125.6(7) . . ?
C5 C6 C7 120.6(7) . . ?
O1 C7 C2 121.5(7) . . ?
O1 C7 C6 120.0(7) . . ?
C2 C7 C6 118.5(6) . . ?
O3 C8 C9 120.2(7) . . ?
O3 C8 C13 121.5(6) . . ?
C9 C8 C13 118.2(6) . . ?
C8 C9 O2 114.7(6) . . ?
C10 C9 O2 122.2(7) . . ?
C10 C9 C8 122.9(7) . . ?
C9 C10 H10 120.1 . . ?
C9 C10 C11 119.7(7) . . ?
C11 C10 H10 120.1 . . ?
C10 C11 H11 121.1 . . ?
C12 C11 C10 117.9(7) . . ?
C12 C11 H11 121.1 . . ?
C11 C12 H12 119.0 . . ?
C13 C12 C11 122.1(7) . . ?
C13 C12 H12 119.0 . . ?
C8 C13 C14 121.1(6) . . ?
C12 C13 C8 119.0(6) . . ?
C12 C13 C14 119.8(7) . . ?
N2 C14 C13 119.9(7) . . ?
N2 C14 H14 120.0 . . ?
C13 C14 H14 120.0 . . ?
C16 C15 N2 121.6(6) . . ?
C16 C15 C20 120.3(6) . . ?
C20 C15 N2 118.1(6) . . ?
C15 C16 H16 119.1 . . ?
C15 C16 C17 121.7(6) . . ?
C17 C16 H16 119.1 . . ?
O4 C17 C16 126.2(6) . . ?
O4 C17 C18 115.7(6) . . ?
C16 C17 C18 118.1(6) . . ?
O5 C18 C17 114.8(6) . . ?
O5 C18 C19 125.7(6) . . ?
C19 C18 C17 119.5(6) . . ?
C18 C19 H19 119.1 . . ?
C18 C19 C20 121.8(6) . . ?
C20 C19 H19 119.1 . . ?
C15 C20 N3 118.5(6) . . ?
C15 C20 C19 118.6(6) . . ?
C19 C20 N3 122.9(6) . . ?
O4 C21 H21A 110.6 . . ?
O4 C21 H21B 110.6 . . ?
O4 C21 C22 105.7(6) . . ?
H21A C21 H21B 108.7 . . ?
C22 C21 H21A 110.6 . . ?
C22 C21 H21B 110.6 . . ?
C21 C22 H22A 109.5 . . ?
C21 C22 H22B 109.5 . . ?
C21 C22 H22C 109.5 . . ?
H22A C22 H22B 109.5 . . ?
H22A C22 H22C 109.5 . . ?
H22B C22 H22C 109.5 . . ?
O5 C23 H23A 109.8 . . ?
O5 C23 H23B 109.8 . . ?
O5 C23 C24 109.4(6) . . ?
H23A C23 H23B 108.3 . . ?
C24 C23 H23A 109.8 . . ?
C24 C23 H23B 109.8 . . ?
C23 C24 H24A 109.5 . . ?
C23 C24 H24B 109.5 . . ?
C23 C24 H24C 109.5 . . ?
H24A C24 H24B 109.5 . . ?
H24A C24 H24C 109.5 . . ?
H24B C24 H24C 109.5 . . ?
N3 C25 H25 119.8 . . ?
N3 C25 C26 120.3(6) . . ?
C26 C25 H25 119.8 . . ?
C27 C26 C25 119.3(6) . . ?
C31 C26 C25 120.6(6) . . ?
C31 C26 C27 120.0(7) . . ?
C26 C27 H27 120.0 . . ?
C28 C27 C26 120.0(7) . . ?
C28 C27 H27 120.0 . . ?
C27 C28 H28 119.9 . . ?
C27 C28 C29 120.3(7) . . ?
C29 C28 H28 119.9 . . ?
C28 C29 H29 120.0 . . ?
C30 C29 C28 119.9(7) . . ?
C30 C29 H29 120.0 . . ?
O7 C30 C31 114.6(6) . . ?
C29 C30 O7 124.5(7) . . ?
C29 C30 C31 120.8(7) . . ?
O6 C31 C26 123.6(7) . . ?
O6 C31 C30 117.7(6) . . ?
C26 C31 C30 118.7(7) . . ?
O8 C32 C33 118.6(7) . . ?
O8 C32 C37 121.0(7) . . ?
C33 C32 C37 120.4(7) . . ?
O7 C33 C32 119.0(6) . . ?
O7 C33 C34 120.5(8) . . ?
C32 C33 C34 120.4(7) . . ?
C33 C34 H34 120.2 . . ?
C33 C34 C35 119.6(8) . . ?
C35 C34 H34 120.2 . . ?
C34 C35 H35 120.6 . . ?
C36 C35 C34 118.8(7) . . ?
C36 C35 H35 120.6 . . ?
C35 C36 H36A 118.7 . . ?
C35 C36 C37 122.6(8) . . ?
C37 C36 H36A 118.7 . . ?
C32 C37 C38 121.8(6) . . ?
C36 C37 C32 118.1(8) . . ?
C36 C37 C38 120.1(7) . . ?
N4 C38 C37 122.7(7) . . ?
N4 C38 H38B 118.6 . . ?
C37 C38 H38B 118.6 . . ?
N4 C39 C40 119.8(7) . . ?
C44 C39 N4 121.1(7) . . ?
C44 C39 C40 119.0(8) . . ?
C39 C40 H40 120.4 . . ?
C41 C40 C39 119.2(8) . . ?
C41 C40 H40 120.4 . . ?
O9 C41 C40 123.9(9) . . ?
O9 C41 C42 115.0(10) . . ?
C40 C41 C42 121.0(8) . . ?
O10 C42 C41 116.6(9) . . ?
O10 C42 C43 124.1(8) . . ?
C41 C42 C43 119.3(9) . . ?
C42 C43 H43 119.8 . . ?
C42 C43 C44 120.4(8) . . ?
C44 C43 H43 119.8 . . ?
C39 C44 N1 117.1(8) . . ?
C39 C44 C43 120.8(7) . . ?
C43 C44 N1 122.0(7) . . ?
O9 C45 H45A 109.2 . . ?
O9 C45 H45B 109.2 . . ?
H45A C45 H45B 107.9 . . ?
C46 C45 O9 111.9(13) . . ?
C46 C45 H45A 109.2 . . ?
C46 C45 H45B 109.2 . . ?
C45 C46 H46A 109.5 . . ?
C45 C46 H46B 109.5 . . ?
C45 C46 H46C 109.5 . . ?
H46A C46 H46B 109.5 . . ?
H46A C46 H46C 109.5 . . ?
H46B C46 H46C 109.5 . . ?
O10 C47 H47A 110.2 . . ?
O10 C47 H47B 110.2 . . ?
O10 C47 C48 107.5(9) . . ?
H47A C47 H47B 108.5 . . ?
C48 C47 H47A 110.2 . . ?
C48 C47 H47B 110.2 . . ?
C47 C48 H48A 109.5 . . ?
C47 C48 H48B 109.5 . . ?
C47 C48 H48C 109.5 . . ?
H48A C48 H48B 109.5 . . ?
H48A C48 H48C 109.5 . . ?
H48B C48 H48C 109.5 . . ?
C55 O11 H11A 109.5 . . ?
C54 O12 C57 121.1(5) . . ?
C56 O13 H13 109.5 . . ?
C65 O14 C69 116.9(5) . . ?
C66 O15 C71 118.4(5) . . ?
C79 O16 H16K 109.5 . . ?
C78 O17 C81 118.6(5) . . ?
C80 O18 H18 109.5 . . ?
C89 O19 C93 115.4(7) . . ?
C90 O20 C95 118.3(7) . . ?
C49 N5 C92 121.4(6) . . ?
C62 N6 C63 123.2(6) . . ?
C73 N7 C68 122.8(6) . . ?
C86 N8 C87 120.0(6) . . ?
N5 C49 H49 118.1 . . ?
N5 C49 C50 123.8(7) . . ?
C50 C49 H49 118.1 . . ?
C51 C50 C49 119.1(7) . . ?
C55 C50 C49 120.4(7) . . ?
C55 C50 C51 120.5(7) . . ?
C50 C51 H51 120.8 . . ?
C52 C51 C50 118.4(7) . . ?
C52 C51 H51 120.8 . . ?
C51 C52 H52 119.4 . . ?
C53 C52 C51 121.1(8) . . ?
C53 C52 H52 119.4 . . ?
C52 C53 H53 119.1 . . ?
C54 C53 C52 121.9(7) . . ?
C54 C53 H53 119.1 . . ?
O12 C54 C55 113.1(6) . . ?
C53 C54 O12 127.4(6) . . ?
C53 C54 C55 119.3(7) . . ?
O11 C55 C50 121.9(7) . . ?
O11 C55 C54 119.5(6) . . ?
C50 C55 C54 118.6(7) . . ?
O13 C56 C57 120.0(6) . . ?
O13 C56 C61 121.9(6) . . ?
C57 C56 C61 118.0(6) . . ?
C56 C57 O12 115.0(6) . . ?
C56 C57 C58 122.5(7) . . ?
C58 C57 O12 122.4(6) . . ?
C57 C58 H58 120.9 . . ?
C57 C58 C59 118.3(7) . . ?
C59 C58 H58 120.9 . . ?
C58 C59 H59 119.9 . . ?
C60 C59 C58 120.2(7) . . ?
C60 C59 H59 119.9 . . ?
C59 C60 H60 119.2 . . ?
C59 C60 C61 121.7(7) . . ?
C61 C60 H60 119.2 . . ?
C56 C61 C62 119.8(6) . . ?
C60 C61 C56 119.2(6) . . ?
C60 C61 C62 121.0(6) . . ?
N6 C62 C61 122.3(6) . . ?
N6 C62 H62 118.9 . . ?
C61 C62 H62 118.9 . . ?
N6 C63 C64 121.0(6) . . ?
C68 C63 N6 119.3(6) . . ?
C68 C63 C64 119.6(6) . . ?
C63 C64 H64 119.7 . . ?
C65 C64 C63 120.7(6) . . ?
C65 C64 H64 119.7 . . ?
O14 C65 C66 114.6(6) . . ?
C64 C65 O14 124.6(6) . . ?
C64 C65 C66 120.8(6) . . ?
O15 C66 C65 117.7(6) . . ?
O15 C66 C67 123.7(6) . . ?
C67 C66 C65 118.6(6) . . ?
C66 C67 H67 119.8 . . ?
C66 C67 C68 120.5(6) . . ?
C68 C67 H67 119.8 . . ?
N7 C68 C67 119.9(6) . . ?
C63 C68 N7 120.3(6) . . ?
C63 C68 C67 119.8(6) . . ?
O14 C69 H69A 110.2 . . ?
O14 C69 H69B 110.2 . . ?
O14 C69 C70 107.5(7) . . ?
H69A C69 H69B 108.5 . . ?
C70 C69 H69A 110.2 . . ?
C70 C69 H69B 110.2 . . ?
C69 C70 H70A 109.5 . . ?
C69 C70 H70B 109.5 . . ?
C69 C70 H70C 109.5 . . ?
H70A C70 H70B 109.5 . . ?
H70A C70 H70C 109.5 . . ?
H70B C70 H70C 109.5 . . ?
O15 C71 H71A 110.2 . . ?
O15 C71 H71B 110.2 . . ?
O15 C71 C72 107.3(6) . . ?
H71A C71 H71B 108.5 . . ?
C72 C71 H71A 110.2 . . ?
C72 C71 H71B 110.2 . . ?
C71 C72 H72A 109.5 . . ?
C71 C72 H72B 109.5 . . ?
C71 C72 H72C 109.5 . . ?
H72A C72 H72B 109.5 . . ?
H72A C72 H72C 109.5 . . ?
H72B C72 H72C 109.5 . . ?
N7 C73 H73 118.0 . . ?
N7 C73 C74 124.1(6) . . ?
C74 C73 H73 118.0 . . ?
C75 C74 C73 121.1(6) . . ?
C75 C74 C79 118.7(6) . . ?
C79 C74 C73 120.1(6) . . ?
C74 C75 H75 119.1 . . ?
C76 C75 C74 121.8(7) . . ?
C76 C75 H75 119.1 . . ?
C75 C76 H76 119.6 . . ?
C75 C76 C77 120.9(7) . . ?
C77 C76 H76 119.6 . . ?
C76 C77 H77 120.8 . . ?
C76 C77 C78 118.4(6) . . ?
C78 C77 H77 120.8 . . ?
O17 C78 C77 124.3(6) . . ?
O17 C78 C79 115.5(6) . . ?
C79 C78 C77 120.2(6) . . ?
O16 C79 C74 121.5(6) . . ?
O16 C79 C78 118.4(6) . . ?
C78 C79 C74 120.0(6) . . ?
O18 C80 C81 119.3(6) . . ?
O18 C80 C85 123.3(6) . . ?
C85 C80 C81 117.3(7) . . ?
O17 C81 C80 115.5(6) . . ?
C82 C81 O17 123.2(6) . . ?
C82 C81 C80 120.9(6) . . ?
C81 C82 H82 118.7 . . ?
C81 C82 C83 122.7(7) . . ?
C83 C82 H82 118.7 . . ?
C82 C83 H83 121.1 . . ?
C84 C83 C82 117.8(7) . . ?
C84 C83 H83 121.1 . . ?
C83 C84 H84 119.2 . . ?
C83 C84 C85 121.5(6) . . ?
C85 C84 H84 119.2 . . ?
C80 C85 C86 119.7(7) . . ?
C84 C85 C80 119.6(6) . . ?
C84 C85 C86 120.6(6) . . ?
N8 C86 C85 122.2(6) . . ?
N8 C86 H86 118.9 . . ?
C85 C86 H86 118.9 . . ?
N8 C87 C88 120.3(7) . . ?
C92 C87 N8 119.6(6) . . ?
C92 C87 C88 120.1(7) . . ?
C87 C88 H88 120.1 . . ?
C89 C88 C87 119.8(8) . . ?
C89 C88 H88 120.1 . . ?
O19 C89 C90 115.4(7) . . ?
C88 C89 O19 123.8(9) . . ?
C88 C89 C90 120.7(7) . . ?
O20 C90 C89 117.9(7) . . ?
O20 C90 C91 121.2(9) . . ?
C89 C90 C91 120.7(7) . . ?
C90 C91 H91 120.0 . . ?
C90 C91 C92 120.0(8) . . ?
C92 C91 H91 120.0 . . ?
N5 C92 C91 124.0(8) . . ?
C87 C92 N5 117.5(7) . . ?
C87 C92 C91 118.5(7) . . ?
O19 C93 H93A 109.8 . . ?
O19 C93 H93B 109.8 . . ?
O19 C93 C94 109.4(9) . . ?
H93A C93 H93B 108.2 . . ?
C94 C93 H93A 109.8 . . ?
C94 C93 H93B 109.8 . . ?
C93 C94 H94A 109.5 . . ?
C93 C94 H94B 109.5 . . ?
C93 C94 H94C 109.5 . . ?
H94A C94 H94B 109.5 . . ?
H94A C94 H94C 109.5 . . ?
H94B C94 H94C 109.5 . . ?
O20 C95 H95A 110.8 . . ?
O20 C95 H95B 110.8 . . ?
O20 C95 C96 104.9(9) . . ?
H95A C95 H95B 108.8 . . ?
C96 C95 H95A 110.8 . . ?
C96 C95 H95B 110.8 . . ?
C95 C96 H96A 109.5 . . ?
C95 C96 H96B 109.5 . . ?
C95 C96 H96C 109.5 . . ?
H96A C96 H96B 109.5 . . ?
H96A C96 H96C 109.5 . . ?
H96B C96 H96C 109.5 . . ?
C103 O21 H21 109.5 . . ?
C105 O22 C102 114.6(7) . . ?
C104 O23 H23 109.5 . . ?
C113 O24 C117 117.2(9) . . ?
C114 O25 C119 120.5(9) . . ?
C127 O26 H26 109.5 . . ?
C126 O27 C129 118.2(6) . . ?
C128 O28 H28A 109.5 . . ?
C137 O29 C141 114.9(9) . . ?
C138 O30 C143 119.9(12) . . ?
C97 N9 C140 123.4(8) . . ?
C110 N10 C111 121.6(8) . . ?
C121 N11 C116 122.8(8) . . ?
C134 N12 C135 118.2(8) . . ?
N9 C97 H97 118.8 . . ?
N9 C97 C98 122.5(8) . . ?
C98 C97 H97 118.8 . . ?
C99 C98 C97 121.9(9) . . ?
C99 C98 C103 119.7(9) . . ?
C103 C98 C97 118.3(10) . . ?
C98 C99 H99 120.2 . . ?
C100 C99 C98 119.6(9) . . ?
C100 C99 H99 120.2 . . ?
C99 C100 H100 118.8 . . ?
C101 C100 C99 122.4(11) . . ?
C101 C100 H100 118.8 . . ?
C100 C101 H101 120.3 . . ?
C100 C101 C102 119.4(9) . . ?
C102 C101 H101 120.3 . . ?
C101 C102 O22 120.9(8) . . ?
C103 C102 O22 118.4(9) . . ?
C103 C102 C101 120.7(8) . . ?
O21 C103 C98 122.5(9) . . ?
O21 C103 C102 119.5(8) . . ?
C102 C103 C98 118.1(9) . . ?
O23 C104 C105 118.3(8) . . ?
O23 C104 C109 123.1(9) . . ?
C109 C104 C105 118.6(10) . . ?
O22 C105 C104 115.9(9) . . ?
O22 C105 C106 126.2(9) . . ?
C106 C105 C104 117.8(8) . . ?
C105 C106 H106 118.4 . . ?
C107 C106 C105 123.2(10) . . ?
C107 C106 H106 118.4 . . ?
C106 C107 H107 119.9 . . ?
C106 C107 C108 120.1(11) . . ?
C108 C107 H107 119.9 . . ?
C107 C108 H108 120.3 . . ?
C107 C108 C109 119.4(9) . . ?
C109 C108 H108 120.3 . . ?
C104 C109 C108 120.8(9) . . ?
C104 C109 C110 119.6(10) . . ?
C108 C109 C110 119.5(8) . . ?
N10 C110 C109 124.4(8) . . ?
N10 C110 H110 117.8 . . ?
C109 C110 H110 117.8 . . ?
N10 C111 C112 119.5(10) . . ?
C116 C111 N10 120.5(9) . . ?
C116 C111 C112 120.0(8) . . ?
C111 C112 H112 120.8 . . ?
C113 C112 C111 118.5(10) . . ?
C113 C112 H112 120.8 . . ?
O24 C113 C112 123.5(12) . . ?
C114 C113 O24 115.4(9) . . ?
C114 C113 C112 121.0(9) . . ?
O25 C114 C115 117.9(12) . . ?
C113 C114 O25 120.0(10) . . ?
C113 C114 C115 122.0(8) . . ?
C114 C115 H115 121.8 . . ?
C116 C115 C114 116.4(11) . . ?
C116 C115 H115 121.8 . . ?
C111 C116 N11 118.5(8) . . ?
C111 C116 C115 122.0(9) . . ?
C115 C116 N11 119.5(10) . . ?
O24 C117 H11B 109.6 . . ?
O24 C117 H11C 109.6 . . ?
O24 C117 C118 110.1(11) . . ?
H11B C117 H11C 108.2 . . ?
C118 C117 H11B 109.6 . . ?
C118 C117 H11C 109.6 . . ?
C117 C118 H11D 109.5 . . ?
C117 C118 H11E 109.5 . . ?
C117 C118 H11F 109.5 . . ?
H11D C118 H11E 109.5 . . ?
H11D C118 H11F 109.5 . . ?
H11E C118 H11F 109.5 . . ?
O25 C119 H11G 109.9 . . ?
O25 C119 H11H 109.9 . . ?
O25 C119 C120 108.9(10) . . ?
H11G C119 H11H 108.3 . . ?
C120 C119 H11G 109.9 . . ?
C120 C119 H11H 109.9 . . ?
C119 C120 H12A 109.5 . . ?
C119 C120 H12B 109.5 . . ?
C119 C120 H12C 109.5 . . ?
H12A C120 H12B 109.5 . . ?
H12A C120 H12C 109.5 . . ?
H12B C120 H12C 109.5 . . ?
N11 C121 H121 119.8 . . ?
N11 C121 C122 120.5(8) . . ?
C122 C121 H121 119.8 . . ?
C123 C122 C121 120.8(8) . . ?
C127 C122 C121 120.8(9) . . ?
C127 C122 C123 118.3(9) . . ?
C122 C123 H123 119.5 . . ?
C124 C123 C122 121.0(8) . . ?
C124 C123 H123 119.5 . . ?
C123 C124 H124 119.9 . . ?
C123 C124 C125 120.2(10) . . ?
C125 C124 H124 119.9 . . ?
C124 C125 H125 118.8 . . ?
C124 C125 C126 122.4(10) . . ?
C126 C125 H125 118.8 . . ?
O27 C126 C125 121.2(9) . . ?
O27 C126 C127 122.2(8) . . ?
C127 C126 C125 116.6(8) . . ?
O26 C127 C126 115.3(7) . . ?
C122 C127 O26 123.2(8) . . ?
C122 C127 C126 121.4(9) . . ?
O28 C128 C129 122.2(8) . . ?
O28 C128 C133 119.8(8) . . ?
C129 C128 C133 117.9(8) . . ?
O27 C129 C130 122.3(7) . . ?
C128 C129 O27 115.5(7) . . ?
C128 C129 C130 122.2(8) . . ?
C129 C130 H130 120.3 . . ?
C131 C130 C129 119.5(8) . . ?
C131 C130 H130 120.3 . . ?
C130 C131 H131 120.6 . . ?
C130 C131 C132 118.8(9) . . ?
C132 C131 H131 120.6 . . ?
C131 C132 H132 118.9 . . ?
C133 C132 C131 122.1(10) . . ?
C133 C132 H132 118.9 . . ?
C128 C133 C134 119.7(9) . . ?
C132 C133 C128 119.4(9) . . ?
C132 C133 C134 120.9(9) . . ?
N12 C134 C133 123.2(8) . . ?
N12 C134 H134 118.4 . . ?
C133 C134 H134 118.4 . . ?
C136 C135 N12 116.6(11) . . ?
C140 C135 N12 121.4(9) . . ?
C140 C135 C136 121.8(9) . . ?
C135 C136 H136 120.3 . . ?
C137 C136 C135 119.5(12) . . ?
C137 C136 H136 120.3 . . ?
O29 C137 C138 115.1(9) . . ?
C136 C137 O29 125.6(13) . . ?
C136 C137 C138 119.3(11) . . ?
O30 C138 C137 115.4(11) . . ?
O30 C138 C139 123.4(13) . . ?
C139 C138 C137 121.2(9) . . ?
C138 C139 H139 120.1 . . ?
C140 C139 C138 119.7(12) . . ?
C140 C139 H139 120.1 . . ?
N9 C140 C139 125.0(11) . . ?
C135 C140 N9 116.6(8) . . ?
C135 C140 C139 118.4(10) . . ?
O29 C141 H14A 109.0 . . ?
O29 C141 H14B 109.0 . . ?
H14A C141 H14B 107.8 . . ?
C142 C141 O29 112.7(13) . . ?
C142 C141 H14A 109.0 . . ?
C142 C141 H14B 109.0 . . ?
C141 C142 H14C 109.5 . . ?
C141 C142 H14D 109.5 . . ?
C141 C142 H14E 109.5 . . ?
H14C C142 H14D 109.5 . . ?
H14C C142 H14E 109.5 . . ?
H14D C142 H14E 109.5 . . ?
O30 C143 H14F 110.4 . . ?
O30 C143 H14G 110.4 . . ?
O30 C143 C144 106.4(17) . . ?
H14F C143 H14G 108.6 . . ?
C144 C143 H14F 110.4 . . ?
C144 C143 H14G 110.4 . . ?
C143 C144 H14H 109.5 . . ?
C143 C144 H14I 109.5 . . ?
C143 C144 H14J 109.5 . . ?
H14H C144 H14I 109.5 . . ?
H14H C144 H14J 109.5 . . ?
H14I C144 H14J 109.5 . . ?
C151 O31 H31 109.5 . . ?
C150 O32 C153 115.2(6) . . ?
C152 O33 H33 109.5 . . ?
C161 O34 C165 117.5(8) . . ?
C162 O35 C167 115.4(9) . . ?
C175 O36 H36 109.5 . . ?
C174 O37 C177 114.1(9) . . ?
C193 O37 C174 118.6(18) . . ?
C176 O38 H38 109.5 . . ?
C198 O38A H38A 109.5 . . ?
C185 O39 C189 106.0(15) . . ?
C186 O40 C191 113.4(15) . . ?
C200 O41 C208 126(4) . . ?
C203 O204 C205 129(3) . . ?
C145 N13 C188 121.3(11) . . ?
C145 N13 C207 124.3(19) . . ?
C158 N14 C159 118.0(7) . . ?
C169 N15 C164 125.3(8) . . ?
C182 N16 C183 120(3) . . ?
C199 N200 C201 123(5) . . ?
N13 C145 H145 119.6 . . ?
N13 C145 C146 120.7(8) . . ?
C146 C145 H145 119.6 . . ?
C145 C146 C151 122.1(8) . . ?
C147 C146 C145 121.6(8) . . ?
C147 C146 C151 116.3(9) . . ?
C146 C147 H147 118.6 . . ?
C148 C147 C146 122.8(8) . . ?
C148 C147 H147 118.6 . . ?
C147 C148 H148 120.2 . . ?
C147 C148 C149 119.6(9) . . ?
C149 C148 H148 120.2 . . ?
C148 C149 H149 120.6 . . ?
C150 C149 C148 118.7(9) . . ?
C150 C149 H149 120.6 . . ?
O32 C150 C149 119.2(9) . . ?
C151 C150 O32 118.6(8) . . ?
C151 C150 C149 122.2(8) . . ?
O31 C151 C146 119.7(8) . . ?
O31 C151 C150 120.0(7) . . ?
C150 C151 C146 120.3(8) . . ?
O33 C152 C153 120.5(7) . . ?
O33 C152 C157 120.2(7) . . ?
C153 C152 C157 119.3(7) . . ?
O32 C153 C152 116.4(7) . . ?
C154 C153 O32 124.5(9) . . ?
C154 C153 C152 119.1(8) . . ?
C153 C154 H154 118.6 . . ?
C153 C154 C155 122.8(10) . . ?
C155 C154 H154 118.6 . . ?
C154 C155 H155 120.8 . . ?
C156 C155 C154 118.5(9) . . ?
C156 C155 H155 120.8 . . ?
C155 C156 H156 119.6 . . ?
C155 C156 C157 120.9(9) . . ?
C157 C156 H156 119.6 . . ?
C152 C157 C158 121.9(7) . . ?
C156 C157 C152 119.1(8) . . ?
C156 C157 C158 119.0(8) . . ?
N14 C158 C157 122.6(8) . . ?
N14 C158 H158 118.7 . . ?
C157 C158 H158 118.7 . . ?
C160 C159 N14 120.3(9) . . ?
C164 C159 N14 119.6(8) . . ?
C164 C159 C160 119.9(8) . . ?
C159 C160 H160 118.8 . . ?
C159 C160 C161 122.4(10) . . ?
C161 C160 H160 118.8 . . ?
O34 C161 C160 127.0(10) . . ?
O34 C161 C162 117.4(9) . . ?
C160 C161 C162 115.6(9) . . ?
O35 C162 C161 113.3(9) . . ?
C163 C162 O35 124.6(11) . . ?
C163 C162 C161 122.0(9) . . ?
C162 C163 H163 119.5 . . ?
C162 C163 C164 121.1(10) . . ?
C164 C163 H163 119.5 . . ?
C159 C164 N15 117.2(7) . . ?
C159 C164 C163 118.9(9) . . ?
C163 C164 N15 123.7(9) . . ?
O34 C165 H16A 110.3 . . ?
O34 C165 H16B 110.3 . . ?
O34 C165 C166 107.1(10) . . ?
H16A C165 H16B 108.6 . . ?
C166 C165 H16A 110.3 . . ?
C166 C165 H16B 110.3 . . ?
C165 C166 H16C 109.5 . . ?
C165 C166 H16D 109.5 . . ?
C165 C166 H16E 109.5 . . ?
H16C C166 H16D 109.5 . . ?
H16C C166 H16E 109.5 . . ?
H16D C166 H16E 109.5 . . ?
O35 C167 H16F 110.3 . . ?
O35 C167 H16G 110.3 . . ?
O35 C167 C168 106.9(10) . . ?
H16F C167 H16G 108.6 . . ?
C168 C167 H16F 110.3 . . ?
C168 C167 H16G 110.3 . . ?
C167 C168 H16H 109.5 . . ?
C167 C168 H16I 109.5 . . ?
C167 C168 H16J 109.5 . . ?
H16H C168 H16I 109.5 . . ?
H16H C168 H16J 109.5 . . ?
H16I C168 H16J 109.5 . . ?
N15 C169 H169 120.1 . . ?
N15 C169 C170 119.8(8) . . ?
C170 C169 H169 120.1 . . ?
C169 C170 C175 123.4(8) . . ?
C171 C170 C169 119.6(9) . . ?
C171 C170 C175 117.1(9) . . ?
C170 C171 H171 119.2 . . ?
C172 C171 C170 121.6(9) . . ?
C172 C171 H171 119.2 . . ?
C171 C172 H172 120.1 . . ?
C171 C172 C173 119.9(10) . . ?
C173 C172 H172 120.1 . . ?
C172 C173 H173 121.2 . . ?
C174 C173 C172 117.6(11) . . ?
C174 C173 H173 121.2 . . ?
C173 C174 O37 117.3(10) . . ?
C173 C174 C175 123.6(10) . . ?
C175 C174 O37 119.0(8) . . ?
O36 C175 C170 121.0(9) . . ?
O36 C175 C174 118.8(8) . . ?
C174 C175 C170 120.2(8) . . ?
C177 C176 O38 120(3) . . ?
C177 C176 C181 120.0 . . ?
C181 C176 O38 120(3) . . ?
C176 C177 O37 113.9(10) . . ?
C176 C177 C178 120.0 . . ?
C178 C177 O37 125.7(10) . . ?
C177 C178 H178 120.0 . . ?
C177 C178 C179 120.0 . . ?
C179 C178 H178 120.0 . . ?
C178 C179 H179 120.0 . . ?
C180 C179 C178 120.0 . . ?
C180 C179 H179 120.0 . . ?
C179 C180 H180 120.0 . . ?
C181 C180 C179 120.0 . . ?
C181 C180 H180 120.0 . . ?
C180 C181 C176 120.0 . . ?
C182 C181 C176 121.2(14) . . ?
C182 C181 C180 118.8(14) . . ?
N16 C182 C181 125(2) . . ?
N16 C182 H182 117.5 . . ?
C181 C182 H182 117.5 . . ?
C184 C183 N16 119(2) . . ?
C184 C183 C188 120.0 . . ?
C188 C183 N16 121(2) . . ?
C183 C184 H184 120.0 . . ?
C185 C184 C183 120.0 . . ?
C185 C184 H184 120.0 . . ?
C184 C185 O39 130.9(13) . . ?
C186 C185 O39 109.1(13) . . ?
C186 C185 C184 120.0 . . ?
C185 C186 O40 119.5(14) . . ?
C185 C186 C187 120.0 . . ?
C187 C186 O40 120.2(14) . . ?
C186 C187 H187 120.0 . . ?
C186 C187 C188 120.0 . . ?
C188 C187 H187 120.0 . . ?
C183 C188 N13 113.5(14) . . ?
C187 C188 N13 126.2(14) . . ?
C187 C188 C183 120.0 . . ?
O39 C189 H18A 111.2 . . ?
O39 C189 H18B 111.2 . . ?
O39 C189 C190 103.0(17) . . ?
H18A C189 H18B 109.1 . . ?
C190 C189 H18A 111.2 . . ?
C190 C189 H18B 111.2 . . ?
C189 C190 H19A 109.5 . . ?
C189 C190 H19B 109.5 . . ?
C189 C190 H19C 109.5 . . ?
H19A C190 H19B 109.5 . . ?
H19A C190 H19C 109.5 . . ?
H19B C190 H19C 109.5 . . ?
O40 C191 H19D 110.8 . . ?
O40 C191 H19E 110.8 . . ?
O40 C191 C192 104.6(16) . . ?
H19D C191 H19E 108.9 . . ?
C192 C191 H19D 110.8 . . ?
C192 C191 H19E 110.8 . . ?
C191 C192 H19F 109.5 . . ?
C191 C192 H19G 109.5 . . ?
C191 C192 H19H 109.5 . . ?
H19F C192 H19G 109.5 . . ?
H19F C192 H19H 109.5 . . ?
H19G C192 H19H 109.5 . . ?
O37 C193 C194 128(3) . . ?
O37 C193 C198 116(3) . . ?
C194 C193 C198 116(3) . . ?
C193 C194 H194 118.6 . . ?
C193 C194 C195 123(3) . . ?
C195 C194 H194 118.6 . . ?
C194 C195 H195 119.4 . . ?
C196 C195 C194 121(3) . . ?
C196 C195 H195 119.4 . . ?
C195 C196 H196 119.8 . . ?
C195 C196 C197 120(3) . . ?
C197 C196 H196 119.8 . . ?
C198 C197 C196 117(3) . . ?
C199 C197 C196 119(3) . . ?
C199 C197 C198 124(3) . . ?
O38A C198 C193 113(8) . . ?
O38A C198 C197 125(8) . . ?
C197 C198 C193 122(3) . . ?
N200 C199 H199 118.2 . . ?
C197 C199 N200 124(4) . . ?
C197 C199 H199 118.2 . . ?
C202 C201 N200 125(4) . . ?
C202 C201 C207 120.0 . . ?
C207 C201 N200 114(5) . . ?
C201 C202 H202 120.0 . . ?
C201 C202 C203 120.0 . . ?
C203 C202 H202 120.0 . . ?
C202 C203 O204 113(3) . . ?
C200 C203 O204 126(3) . . ?
C200 C203 C202 120.0 . . ?
C203 C200 O41 107(3) . . ?
C203 C200 C204 120.0 . . ?
C204 C200 O41 132(3) . . ?
C200 C204 H204 120.0 . . ?
C207 C204 C200 120.0 . . ?
C207 C204 H204 120.0 . . ?
C201 C207 N13 124(3) . . ?
C204 C207 N13 115(3) . . ?
C204 C207 C201 120.0 . . ?
O204 C205 H20A 109.9 . . ?
O204 C205 H20B 109.9 . . ?
O204 C205 C206 109(3) . . ?
H20A C205 H20B 108.3 . . ?
C206 C205 H20A 109.9 . . ?
C206 C205 H20B 109.9 . . ?
C205 C206 H20C 109.5 . . ?
C205 C206 H20D 109.5 . . ?
C205 C206 H20E 109.5 . . ?
H20C C206 H20D 109.5 . . ?
H20C C206 H20E 109.5 . . ?
H20D C206 H20E 109.5 . . ?
O41 C208 H20F 110.4 . . ?
O41 C208 H20G 110.4 . . ?
O41 C208 C209 107(4) . . ?
H20F C208 H20G 108.6 . . ?
C209 C208 H20F 110.4 . . ?
C209 C208 H20G 110.4 . . ?
C208 C209 H20H 109.5 . . ?
C208 C209 H20I 109.5 . . ?
C208 C209 H20J 109.5 . . ?
H20H C209 H20I 109.5 . . ?
H20H C209 H20J 109.5 . . ?
H20I C209 H20J 109.5 . . ?

loop_
_geom_bond_atom_site_label_1
_geom_bond_atom_site_label_2
_geom_bond_distance
_geom_bond_site_symmetry_2
_geom_bond_publ_flag
O1 H1 0.8200 . ?
O1 C7 1.346(8) . ?
O2 C6 1.384(9) . ?
O2 C9 1.434(9) . ?
O3 H3 0.8200 . ?
O3 C8 1.370(9) . ?
O4 C17 1.369(8) . ?
O4 C21 1.469(9) . ?
O5 C18 1.364(9) . ?
O5 C23 1.425(9) . ?
O6 H6 0.8200 . ?
O6 C31 1.344(8) . ?
O7 C30 1.395(9) . ?
O7 C33 1.371(9) . ?
O8 H8 0.8200 . ?
O8 C32 1.351(8) . ?
O9 C41 1.364(11) . ?
O9 C45 1.449(14) . ?
O10 C42 1.373(11) . ?
O10 C47 1.448(11) . ?
N1 C1 1.305(9) . ?
N1 C44 1.429(10) . ?
N2 C14 1.285(9) . ?
N2 C15 1.442(8) . ?
N3 C20 1.432(9) . ?
N3 C25 1.300(9) . ?
N4 C38 1.290(10) . ?
N4 C39 1.430(11) . ?
C1 H1A 0.9300 . ?
C1 C2 1.471(11) . ?
C2 C3 1.414(10) . ?
C2 C7 1.395(11) . ?
C3 H3A 0.9300 . ?
C3 C4 1.382(11) . ?
C4 H4 0.9300 . ?
C4 C5 1.404(11) . ?
C5 H5 0.9300 . ?
C5 C6 1.374(10) . ?
C6 C7 1.406(11) . ?
C8 C9 1.390(10) . ?
C8 C13 1.418(11) . ?
C9 C10 1.344(11) . ?
C10 H10 0.9300 . ?
C10 C11 1.431(11) . ?
C11 H11 0.9300 . ?
C11 C12 1.389(11) . ?
C12 H12 0.9300 . ?
C12 C13 1.384(10) . ?
C13 C14 1.471(10) . ?
C14 H14 0.9300 . ?
C15 C16 1.383(10) . ?
C15 C20 1.396(9) . ?
C16 H16 0.9300 . ?
C16 C17 1.399(10) . ?
C17 C18 1.439(9) . ?
C18 C19 1.368(10) . ?
C19 H19 0.9300 . ?
C19 C20 1.415(10) . ?
C21 H21A 0.9700 . ?
C21 H21B 0.9700 . ?
C21 C22 1.494(12) . ?
C22 H22A 0.9600 . ?
C22 H22B 0.9600 . ?
C22 H22C 0.9600 . ?
C23 H23A 0.9700 . ?
C23 H23B 0.9700 . ?
C23 C24 1.512(10) . ?
C24 H24A 0.9600 . ?
C24 H24B 0.9600 . ?
C24 H24C 0.9600 . ?
C25 H25 0.9300 . ?
C25 C26 1.460(10) . ?
C26 C27 1.412(10) . ?
C26 C31 1.399(10) . ?
C27 H27 0.9300 . ?
C27 C28 1.394(11) . ?
C28 H28 0.9300 . ?
C28 C29 1.413(11) . ?
C29 H29 0.9300 . ?
C29 C30 1.364(10) . ?
C30 C31 1.442(11) . ?
C32 C33 1.375(12) . ?
C32 C37 1.435(11) . ?
C33 C34 1.398(10) . ?
C34 H34 0.9300 . ?
C34 C35 1.439(11) . ?
C35 H35 0.9300 . ?
C35 C36 1.363(12) . ?
C36 H36A 0.9300 . ?
C36 C37 1.394(11) . ?
C37 C38 1.440(12) . ?
C38 H38B 0.9300 . ?
C39 C40 1.449(12) . ?
C39 C44 1.363(11) . ?
C40 H40 0.9300 . ?
C40 C41 1.383(14) . ?
C41 C42 1.391(13) . ?
C42 C43 1.396(13) . ?
C43 H43 0.9300 . ?
C43 C44 1.405(12) . ?
C45 H45A 0.9700 . ?
C45 H45B 0.9700 . ?
C45 C46 1.298(18) . ?
C46 H46A 0.9600 . ?
C46 H46B 0.9600 . ?
C46 H46C 0.9600 . ?
C47 H47A 0.9700 . ?
C47 H47B 0.9700 . ?
C47 C48 1.507(15) . ?
C48 H48A 0.9600 . ?
C48 H48B 0.9600 . ?
C48 H48C 0.9600 . ?
O11 H11A 0.8200 . ?
O11 C55 1.354(9) . ?
O12 C54 1.387(9) . ?
O12 C57 1.413(8) . ?
O13 H13 0.8200 . ?
O13 C56 1.327(8) . ?
O14 C65 1.381(8) . ?
O14 C69 1.456(9) . ?
O15 C66 1.358(8) . ?
O15 C71 1.464(9) . ?
O16 H16K 0.8200 . ?
O16 C79 1.356(8) . ?
O17 C78 1.365(8) . ?
O17 C81 1.394(8) . ?
O18 H18 0.8200 . ?
O18 C80 1.350(9) . ?
O19 C89 1.382(10) . ?
O19 C93 1.433(14) . ?
O20 C90 1.381(10) . ?
O20 C95 1.429(12) . ?
N5 C49 1.299(10) . ?
N5 C92 1.410(10) . ?
N6 C62 1.290(8) . ?
N6 C63 1.420(9) . ?
N7 C68 1.413(8) . ?
N7 C73 1.280(9) . ?
N8 C86 1.277(10) . ?
N8 C87 1.434(10) . ?
C49 H49 0.9300 . ?
C49 C50 1.444(11) . ?
C50 C51 1.419(11) . ?
C50 C55 1.398(10) . ?
C51 H51 0.9300 . ?
C51 C52 1.381(11) . ?
C52 H52 0.9300 . ?
C52 C53 1.370(11) . ?
C53 H53 0.9300 . ?
C53 C54 1.362(11) . ?
C54 C55 1.427(10) . ?
C56 C57 1.372(10) . ?
C56 C61 1.420(10) . ?
C57 C58 1.403(10) . ?
C58 H58 0.9300 . ?
C58 C59 1.405(11) . ?
C59 H59 0.9300 . ?
C59 C60 1.350(11) . ?
C60 H60 0.9300 . ?
C60 C61 1.404(10) . ?
C61 C62 1.453(10) . ?
C62 H62 0.9300 . ?
C63 C64 1.425(10) . ?
C63 C68 1.368(10) . ?
C64 H64 0.9300 . ?
C64 C65 1.372(10) . ?
C65 C66 1.406(10) . ?
C66 C67 1.404(9) . ?
C67 H67 0.9300 . ?
C67 C68 1.428(9) . ?
C69 H69A 0.9700 . ?
C69 H69B 0.9700 . ?
C69 C70 1.510(11) . ?
C70 H70A 0.9600 . ?
C70 H70B 0.9600 . ?
C70 H70C 0.9600 . ?
C71 H71A 0.9700 . ?
C71 H71B 0.9700 . ?
C71 C72 1.474(10) . ?
C72 H72A 0.9600 . ?
C72 H72B 0.9600 . ?
C72 H72C 0.9600 . ?
C73 H73 0.9300 . ?
C73 C74 1.454(10) . ?
C74 C75 1.390(10) . ?
C74 C79 1.425(10) . ?
C75 H75 0.9300 . ?
C75 C76 1.369(10) . ?
C76 H76 0.9300 . ?
C76 C77 1.394(11) . ?
C77 H77 0.9300 . ?
C77 C78 1.440(10) . ?
C78 C79 1.382(9) . ?
C80 C81 1.428(10) . ?
C80 C85 1.423(9) . ?
C81 C82 1.359(10) . ?
C82 H82 0.9300 . ?
C82 C83 1.394(10) . ?
C83 H83 0.9300 . ?
C83 C84 1.390(11) . ?
C84 H84 0.9300 . ?
C84 C85 1.415(11) . ?
C85 C86 1.461(11) . ?
C86 H86 0.9300 . ?
C87 C88 1.441(11) . ?
C87 C92 1.403(11) . ?
C88 H88 0.9300 . ?
C88 C89 1.363(12) . ?
C89 C90 1.387(13) . ?
C90 C91 1.406(12) . ?
C91 H91 0.9300 . ?
C91 C92 1.415(11) . ?
C93 H93A 0.9700 . ?
C93 H93B 0.9700 . ?
C93 C94 1.546(13) . ?
C94 H94A 0.9600 . ?
C94 H94B 0.9600 . ?
C94 H94C 0.9600 . ?
C95 H95A 0.9700 . ?
C95 H95B 0.9700 . ?
C95 C96 1.556(13) . ?
C96 H96A 0.9600 . ?
C96 H96B 0.9600 . ?
C96 H96C 0.9600 . ?
O21 H21 0.8200 . ?
O21 C103 1.344(11) . ?
O22 C102 1.414(10) . ?
O22 C105 1.365(10) . ?
O23 H23 0.8200 . ?
O23 C104 1.373(12) . ?
O24 C113 1.366(12) . ?
O24 C117 1.378(15) . ?
O25 C114 1.397(11) . ?
O25 C119 1.411(15) . ?
O26 H26 0.8200 . ?
O26 C127 1.371(10) . ?
O27 C126 1.363(10) . ?
O27 C129 1.405(10) . ?
O28 H28A 0.8200 . ?
O28 C128 1.343(10) . ?
O29 C137 1.367(13) . ?
O29 C141 1.495(18) . ?
O30 C138 1.381(12) . ?
O30 C143 1.42(2) . ?
N9 C97 1.277(13) . ?
N9 C140 1.396(12) . ?
N10 C110 1.320(13) . ?
N10 C111 1.391(11) . ?
N11 C116 1.434(12) . ?
N11 C121 1.269(12) . ?
N12 C134 1.282(12) . ?
N12 C135 1.452(11) . ?
C97 H97 0.9300 . ?
C97 C98 1.457(14) . ?
C98 C99 1.397(15) . ?
C98 C103 1.448(12) . ?
C99 H99 0.9300 . ?
C99 C100 1.377(15) . ?
C100 H100 0.9300 . ?
C100 C101 1.373(14) . ?
C101 H101 0.9300 . ?
C101 C102 1.408(13) . ?
C102 C103 1.404(13) . ?
C104 C105 1.441(14) . ?
C104 C109 1.384(13) . ?
C105 C106 1.429(14) . ?
C106 H106 0.9300 . ?
C106 C107 1.326(13) . ?
C107 H107 0.9300 . ?
C107 C108 1.397(15) . ?
C108 H108 0.9300 . ?
C108 C109 1.438(16) . ?
C109 C110 1.458(13) . ?
C110 H110 0.9300 . ?
C111 C112 1.441(13) . ?
C111 C116 1.357(14) . ?
C112 H112 0.9300 . ?
C112 C113 1.397(13) . ?
C113 C114 1.355(15) . ?
C114 C115 1.430(15) . ?
C115 H115 0.9300 . ?
C115 C116 1.427(12) . ?
C117 H11B 0.9700 . ?
C117 H11C 0.9700 . ?
C117 C118 1.522(14) . ?
C118 H11D 0.9600 . ?
C118 H11E 0.9600 . ?
C118 H11F 0.9600 . ?
C119 H11G 0.9700 . ?
C119 H11H 0.9700 . ?
C119 C120 1.544(11) . ?
C120 H12A 0.9600 . ?
C120 H12B 0.9600 . ?
C120 H12C 0.9600 . ?
C121 H121 0.9300 . ?
C121 C122 1.471(13) . ?
C122 C123 1.457(14) . ?
C122 C127 1.360(11) . ?
C123 H123 0.9300 . ?
C123 C124 1.336(15) . ?
C124 H124 0.9300 . ?
C124 C125 1.337(13) . ?
C125 H125 0.9300 . ?
C125 C126 1.443(14) . ?
C126 C127 1.402(13) . ?
C128 C129 1.343(12) . ?
C128 C133 1.454(12) . ?
C129 C130 1.410(12) . ?
C130 H130 0.9300 . ?
C130 C131 1.383(12) . ?
C131 H131 0.9300 . ?
C131 C132 1.390(14) . ?
C132 H132 0.9300 . ?
C132 C133 1.355(14) . ?
C133 C134 1.458(13) . ?
C134 H134 0.9300 . ?
C135 C136 1.445(15) . ?
C135 C140 1.380(15) . ?
C136 H136 0.9300 . ?
C136 C137 1.359(14) . ?
C137 C138 1.416(17) . ?
C138 C139 1.409(17) . ?
C139 H139 0.9300 . ?
C139 C140 1.408(12) . ?
C141 H14A 0.9700 . ?
C141 H14B 0.9700 . ?
C141 C142 1.481(19) . ?
C142 H14C 0.9600 . ?
C142 H14D 0.9600 . ?
C142 H14E 0.9600 . ?
C143 H14F 0.9700 . ?
C143 H14G 0.9700 . ?
C143 C144 1.46(2) . ?
C144 H14H 0.9600 . ?
C144 H14I 0.9600 . ?
C144 H14J 0.9600 . ?
O31 H31 0.8200 . ?
O31 C151 1.338(10) . ?
O32 C150 1.384(10) . ?
O32 C153 1.385(10) . ?
O33 H33 0.8200 . ?
O33 C152 1.351(10) . ?
O34 C161 1.325(12) . ?
O34 C165 1.419(14) . ?
O35 C162 1.402(11) . ?
O35 C167 1.457(15) . ?
O36 H36 0.8200 . ?
O36 C175 1.342(10) . ?
O37 C174 1.437(12) . ?
O37 C177 1.449(12) . ?
O37 C193 1.26(3) . ?
O38 H38 0.8200 . ?
O38 C176 1.45(5) . ?
O38A H38A 0.8200 . ?
O38A C198 1.21(10) . ?
O39 C185 1.408(10) . ?
O39 C189 1.466(14) . ?
O40 C186 1.415(10) . ?
O40 C191 1.471(14) . ?
O41 C200 1.416(11) . ?
O41 C208 1.472(14) . ?
O204 C203 1.415(11) . ?
O204 C205 1.469(15) . ?
N13 C145 1.284(11) . ?
N13 C188 1.419(10) . ?
N13 C207 1.434(11) . ?
N14 C158 1.289(11) . ?
N14 C159 1.410(11) . ?
N15 C164 1.434(12) . ?
N15 C169 1.302(12) . ?
N16 C182 1.36(3) . ?
N16 C183 1.430(11) . ?
N200 C199 1.36(3) . ?
N200 C201 1.428(12) . ?
C145 H145 0.9300 . ?
C145 C146 1.441(13) . ?
C146 C147 1.425(13) . ?
C146 C151 1.453(12) . ?
C147 H147 0.9300 . ?
C147 C148 1.369(13) . ?
C148 H148 0.9300 . ?
C148 C149 1.429(13) . ?
C149 H149 0.9300 . ?
C149 C150 1.396(13) . ?
C150 C151 1.371(13) . ?
C152 C153 1.399(12) . ?
C152 C157 1.426(12) . ?
C153 C154 1.362(12) . ?
C154 H154 0.9300 . ?
C154 C155 1.402(14) . ?
C155 H155 0.9300 . ?
C155 C156 1.370(14) . ?
C156 H156 0.9300 . ?
C156 C157 1.408(12) . ?
C157 C158 1.457(13) . ?
C158 H158 0.9300 . ?
C159 C160 1.397(13) . ?
C159 C164 1.375(13) . ?
C160 H160 0.9300 . ?
C160 C161 1.416(13) . ?
C161 C162 1.423(15) . ?
C162 C163 1.356(14) . ?
C163 H163 0.9300 . ?
C163 C164 1.417(12) . ?
C165 H16A 0.9700 . ?
C165 H16B 0.9700 . ?
C165 C166 1.481(15) . ?
C166 H16C 0.9600 . ?
C166 H16D 0.9600 . ?
C166 H16E 0.9600 . ?
C167 H16F 0.9700 . ?
C167 H16G 0.9700 . ?
C167 C168 1.537(14) . ?
C168 H16H 0.9600 . ?
C168 H16I 0.9600 . ?
C168 H16J 0.9600 . ?
C169 H169 0.9300 . ?
C169 C170 1.416(14) . ?
C170 C171 1.399(13) . ?
C170 C175 1.432(13) . ?
C171 H171 0.9300 . ?
C171 C172 1.396(16) . ?
C172 H172 0.9300 . ?
C172 C173 1.433(14) . ?
C173 H173 0.9300 . ?
C173 C174 1.358(14) . ?
C174 C175 1.370(14) . ?
C176 C177 1.3900 . ?
C176 C181 1.3900 . ?
C177 C178 1.3900 . ?
C178 H178 0.9300 . ?
C178 C179 1.3900 . ?
C179 H179 0.9300 . ?
C179 C180 1.3900 . ?
C180 H180 0.9300 . ?
C180 C181 1.3900 . ?
C181 C182 1.39(2) . ?
C182 H182 0.9300 . ?
C183 C184 1.3900 . ?
C183 C188 1.3900 . ?
C184 H184 0.9300 . ?
C184 C185 1.3900 . ?
C185 C186 1.3900 . ?
C186 C187 1.3900 . ?
C187 H187 0.9300 . ?
C187 C188 1.3900 . ?
C189 H18A 0.9700 . ?
C189 H18B 0.9700 . ?
C189 C190 1.544(8) . ?
C190 H19A 0.9600 . ?
C190 H19B 0.9600 . ?
C190 H19C 0.9600 . ?
C191 H19D 0.9700 . ?
C191 H19E 0.9700 . ?
C191 C192 1.54(2) . ?
C192 H19F 0.9600 . ?
C192 H19G 0.9600 . ?
C192 H19H 0.9600 . ?
C193 C194 1.39(4) . ?
C193 C198 1.56(4) . ?
C194 H194 0.9300 . ?
C194 C195 1.43(4) . ?
C195 H195 0.9300 . ?
C195 C196 1.37(4) . ?
C196 H196 0.9300 . ?
C196 C197 1.54(4) . ?
C197 C198 1.38(4) . ?
C197 C199 1.28(4) . ?
C199 H199 0.9300 . ?
C201 C202 1.3900 . ?
C201 C207 1.3900 . ?
C202 H202 0.9300 . ?
C202 C203 1.3900 . ?
C203 C200 1.3900 . ?
C200 C204 1.3900 . ?
C204 H204 0.9300 . ?
C204 C207 1.3900 . ?
C205 H20A 0.9700 . ?
C205 H20B 0.9700 . ?
C205 C206 1.543(8) . ?
C206 H20C 0.9600 . ?
C206 H20D 0.9600 . ?
C206 H20E 0.9600 . ?
C208 H20F 0.9700 . ?
C208 H20G 0.9700 . ?
C208 C209 1.54(2) . ?
C209 H20H 0.9600 . ?
C209 H20I 0.9600 . ?
C209 H20J 0.9600 . ?

loop_
_geom_torsion_atom_site_label_1
_geom_torsion_atom_site_label_2
_geom_torsion_atom_site_label_3
_geom_torsion_atom_site_label_4
_geom_torsion
_geom_torsion_site_symmetry_1
_geom_torsion_site_symmetry_2
_geom_torsion_site_symmetry_3
_geom_torsion_site_symmetry_4
_geom_torsion_publ_flag
O2 C6 C7 O1 1.1(9) . . . . ?
O2 C6 C7 C2 -179.1(6) . . . . ?
O2 C9 C10 C11 177.7(6) . . . . ?
O3 C8 C9 O2 4.1(10) . . . . ?
O3 C8 C9 C10 179.5(7) . . . . ?
O3 C8 C13 C12 -179.0(6) . . . . ?
O3 C8 C13 C14 -1.2(10) . . . . ?
O4 C17 C18 O5 -1.5(8) . . . . ?
O4 C17 C18 C19 178.4(6) . . . . ?
O5 C18 C19 C20 -178.4(6) . . . . ?
O7 C30 C31 O6 -1.8(9) . . . . ?
O7 C30 C31 C26 179.0(6) . . . . ?
O7 C33 C34 C35 177.8(6) . . . . ?
O8 C32 C33 O7 6.2(11) . . . . ?
O8 C32 C33 C34 -177.4(7) . . . . ?
O8 C32 C37 C36 176.8(7) . . . . ?
O8 C32 C37 C38 -3.7(11) . . . . ?
O9 C41 C42 O10 2.4(11) . . . . ?
O9 C41 C42 C43 -178.5(7) . . . . ?
O10 C42 C43 C44 179.0(7) . . . . ?
N1 C1 C2 C3 177.1(6) . . . . ?
N1 C1 C2 C7 0.4(11) . . . . ?
N2 C15 C16 C17 -178.9(6) . . . . ?
N2 C15 C20 N3 -3.5(9) . . . . ?
N2 C15 C20 C19 179.6(6) . . . . ?
N3 C25 C26 C27 177.0(6) . . . . ?
N3 C25 C26 C31 -1.2(9) . . . . ?
N4 C39 C40 C41 178.7(7) . . . . ?
N4 C39 C44 N1 -4.0(10) . . . . ?
N4 C39 C44 C43 179.1(6) . . . . ?
C1 N1 C44 C39 172.9(6) . . . . ?
C1 N1 C44 C43 -10.2(10) . . . . ?
C1 C2 C3 C4 -177.3(7) . . . . ?
C1 C2 C7 O1 -2.5(10) . . . . ?
C1 C2 C7 C6 177.7(6) . . . . ?
C2 C3 C4 C5 0.4(11) . . . . ?
C3 C2 C7 O1 -179.1(6) . . . . ?
C3 C2 C7 C6 1.1(10) . . . . ?
C3 C4 C5 C6 -1.0(11) . . . . ?
C4 C5 C6 O2 178.7(7) . . . . ?
C4 C5 C6 C7 1.6(11) . . . . ?
C5 C6 C7 O1 178.5(6) . . . . ?
C5 C6 C7 C2 -1.7(10) . . . . ?
C6 O2 C9 C8 -133.1(7) . . . . ?
C6 O2 C9 C10 51.5(10) . . . . ?
C7 C2 C3 C4 -0.5(11) . . . . ?
C8 C9 C10 C11 2.7(11) . . . . ?
C8 C13 C14 N2 2.9(10) . . . . ?
C9 O2 C6 C5 2.8(11) . . . . ?
C9 O2 C6 C7 -179.9(6) . . . . ?
C9 C8 C13 C12 4.8(10) . . . . ?
C9 C8 C13 C14 -177.5(6) . . . . ?
C9 C10 C11 C12 -1.7(11) . . . . ?
C10 C11 C12 C13 2.5(11) . . . . ?
C11 C12 C13 C8 -4.1(10) . . . . ?
C11 C12 C13 C14 178.2(6) . . . . ?
C12 C13 C14 N2 -179.4(6) . . . . ?
C13 C8 C9 O2 -179.6(6) . . . . ?
C13 C8 C9 C10 -4.2(11) . . . . ?
C14 N2 C15 C16 -20.0(9) . . . . ?
C14 N2 C15 C20 162.9(6) . . . . ?
C15 N2 C14 C13 174.9(5) . . . . ?
C15 C16 C17 O4 -178.2(6) . . . . ?
C15 C16 C17 C18 1.0(10) . . . . ?
C16 C15 C20 N3 179.4(6) . . . . ?
C16 C15 C20 C19 2.4(9) . . . . ?
C16 C17 C18 O5 179.1(6) . . . . ?
C16 C17 C18 C19 -0.9(9) . . . . ?
C17 O4 C21 C22 176.0(6) . . . . ?
C17 C18 C19 C20 1.6(10) . . . . ?
C18 O5 C23 C24 -176.1(6) . . . . ?
C18 C19 C20 N3 -179.2(6) . . . . ?
C18 C19 C20 C15 -2.4(9) . . . . ?
C20 N3 C25 C26 178.1(5) . . . . ?
C20 C15 C16 C17 -1.8(10) . . . . ?
C21 O4 C17 C16 14.6(9) . . . . ?
C21 O4 C17 C18 -164.7(6) . . . . ?
C23 O5 C18 C17 175.7(6) . . . . ?
C23 O5 C18 C19 -4.2(10) . . . . ?
C25 N3 C20 C15 157.8(6) . . . . ?
C25 N3 C20 C19 -25.3(9) . . . . ?
C25 C26 C27 C28 -177.2(6) . . . . ?
C25 C26 C31 O6 -0.8(10) . . . . ?
C25 C26 C31 C30 178.3(6) . . . . ?
C26 C27 C28 C29 0.9(11) . . . . ?
C27 C26 C31 O6 -179.1(6) . . . . ?
C27 C26 C31 C30 0.0(10) . . . . ?
C27 C28 C29 C30 -4.1(11) . . . . ?
C28 C29 C30 O7 -177.3(7) . . . . ?
C28 C29 C30 C31 5.3(11) . . . . ?
C29 C30 C31 O6 175.9(6) . . . . ?
C29 C30 C31 C26 -3.3(10) . . . . ?
C30 O7 C33 C32 -102.5(8) . . . . ?
C30 O7 C33 C34 81.1(9) . . . . ?
C31 C26 C27 C28 1.1(10) . . . . ?
C32 C33 C34 C35 1.4(12) . . . . ?
C32 C37 C38 N4 2.5(12) . . . . ?
C33 O7 C30 C29 -3.4(10) . . . . ?
C33 O7 C30 C31 174.2(6) . . . . ?
C33 C32 C37 C36 -2.0(11) . . . . ?
C33 C32 C37 C38 177.5(7) . . . . ?
C33 C34 C35 C36 -3.7(11) . . . . ?
C34 C35 C36 C37 3.3(12) . . . . ?
C35 C36 C37 C32 -0.5(12) . . . . ?
C35 C36 C37 C38 -179.9(7) . . . . ?
C36 C37 C38 N4 -178.0(7) . . . . ?
C37 C32 C33 O7 -175.0(7) . . . . ?
C37 C32 C33 C34 1.4(11) . . . . ?
C38 N4 C39 C40 -28.7(10) . . . . ?
C38 N4 C39 C44 156.1(7) . . . . ?
C39 N4 C38 C37 176.8(7) . . . . ?
C39 C40 C41 O9 -178.9(7) . . . . ?
C39 C40 C41 C42 5.2(12) . . . . ?
C40 C39 C44 N1 -179.2(6) . . . . ?
C40 C39 C44 C43 3.9(10) . . . . ?
C40 C41 C42 O10 178.7(7) . . . . ?
C40 C41 C42 C43 -2.3(12) . . . . ?
C41 O9 C45 C46 79.3(15) . . . . ?
C41 C42 C43 C44 0.0(11) . . . . ?
C42 O10 C47 C48 -179.6(7) . . . . ?
C42 C43 C44 N1 -177.7(7) . . . . ?
C42 C43 C44 C39 -0.9(11) . . . . ?
C44 N1 C1 C2 -178.9(6) . . . . ?
C44 C39 C40 C41 -6.0(11) . . . . ?
C45 O9 C41 C40 3.3(13) . . . . ?
C45 O9 C41 C42 179.4(9) . . . . ?
C47 O10 C42 C41 -175.5(7) . . . . ?
C47 O10 C42 C43 5.5(11) . . . . ?
O12 C54 C55 O11 1.3(9) . . . . ?
O12 C54 C55 C50 -179.8(6) . . . . ?
O12 C57 C58 C59 178.9(7) . . . . ?
O13 C56 C57 O12 1.9(9) . . . . ?
O13 C56 C57 C58 179.2(7) . . . . ?
O13 C56 C61 C60 -179.2(6) . . . . ?
O13 C56 C61 C62 1.9(10) . . . . ?
O14 C65 C66 O15 0.1(9) . . . . ?
O14 C65 C66 C67 178.7(6) . . . . ?
O15 C66 C67 C68 179.8(6) . . . . ?
O17 C78 C79 O16 -3.5(9) . . . . ?
O17 C78 C79 C74 178.3(6) . . . . ?
O17 C81 C82 C83 175.7(7) . . . . ?
O18 C80 C81 O17 7.4(9) . . . . ?
O18 C80 C81 C82 -180.0(6) . . . . ?
O18 C80 C85 C84 179.1(6) . . . . ?
O18 C80 C85 C86 -3.6(10) . . . . ?
O19 C89 C90 O20 3.6(11) . . . . ?
O19 C89 C90 C91 179.3(7) . . . . ?
O20 C90 C91 C92 179.8(6) . . . . ?
N5 C49 C50 C51 177.6(7) . . . . ?
N5 C49 C50 C55 -3.1(11) . . . . ?
N6 C63 C64 C65 -177.9(6) . . . . ?
N6 C63 C68 N7 -5.3(9) . . . . ?
N6 C63 C68 C67 177.4(6) . . . . ?
N7 C73 C74 C75 179.9(7) . . . . ?
N7 C73 C74 C79 2.7(11) . . . . ?
N8 C87 C88 C89 -178.9(7) . . . . ?
N8 C87 C92 N5 -2.4(9) . . . . ?
N8 C87 C92 C91 178.9(6) . . . . ?
C49 N5 C92 C87 173.6(6) . . . . ?
C49 N5 C92 C91 -7.8(10) . . . . ?
C49 C50 C51 C52 -178.6(7) . . . . ?
C49 C50 C55 O11 0.4(10) . . . . ?
C49 C50 C55 C54 -178.5(6) . . . . ?
C50 C51 C52 C53 -2.0(11) . . . . ?
C51 C50 C55 O11 179.7(6) . . . . ?
C51 C50 C55 C54 0.7(10) . . . . ?
C51 C52 C53 C54 -1.1(11) . . . . ?
C52 C53 C54 O12 179.3(7) . . . . ?
C52 C53 C54 C55 4.0(10) . . . . ?
C53 C54 C55 O11 177.3(6) . . . . ?
C53 C54 C55 C50 -3.8(10) . . . . ?
C54 O12 C57 C56 -131.1(7) . . . . ?
C54 O12 C57 C58 51.6(9) . . . . ?
C55 C50 C51 C52 2.1(10) . . . . ?
C56 C57 C58 C59 1.8(11) . . . . ?
C56 C61 C62 N6 1.6(10) . . . . ?
C57 O12 C54 C53 2.9(10) . . . . ?
C57 O12 C54 C55 178.5(6) . . . . ?
C57 C56 C61 C60 2.6(10) . . . . ?
C57 C56 C61 C62 -176.3(6) . . . . ?
C57 C58 C59 C60 -1.2(12) . . . . ?
C58 C59 C60 C61 1.4(12) . . . . ?
C59 C60 C61 C56 -2.1(11) . . . . ?
C59 C60 C61 C62 176.8(7) . . . . ?
C60 C61 C62 N6 -177.4(7) . . . . ?
C61 C56 C57 O12 -179.8(6) . . . . ?
C61 C56 C57 C58 -2.5(10) . . . . ?
C62 N6 C63 C64 -17.2(10) . . . . ?
C62 N6 C63 C68 165.9(6) . . . . ?
C63 N6 C62 C61 175.7(6) . . . . ?
C63 C64 C65 O14 -178.8(6) . . . . ?
C63 C64 C65 C66 1.7(10) . . . . ?
C64 C63 C68 N7 177.7(6) . . . . ?
C64 C63 C68 C67 0.5(10) . . . . ?
C64 C65 C66 O15 179.6(6) . . . . ?
C64 C65 C66 C67 -1.8(10) . . . . ?
C65 O14 C69 C70 172.9(7) . . . . ?
C65 C66 C67 C68 1.3(9) . . . . ?
C66 O15 C71 C72 -176.6(6) . . . . ?
C66 C67 C68 N7 -177.9(6) . . . . ?
C66 C67 C68 C63 -0.6(9) . . . . ?
C68 N7 C73 C74 177.4(6) . . . . ?
C68 C63 C64 C65 -1.0(10) . . . . ?
C69 O14 C65 C64 15.1(10) . . . . ?
C69 O14 C65 C66 -165.4(6) . . . . ?
C71 O15 C66 C65 173.0(6) . . . . ?
C71 O15 C66 C67 -5.5(9) . . . . ?
C73 N7 C68 C63 156.8(7) . . . . ?
C73 N7 C68 C67 -26.0(9) . . . . ?
C73 C74 C75 C76 -176.1(8) . . . . ?
C73 C74 C79 O16 -1.8(10) . . . . ?
C73 C74 C79 C78 176.4(6) . . . . ?
C74 C75 C76 C77 -1.2(13) . . . . ?
C75 C74 C79 O16 -179.1(7) . . . . ?
C75 C74 C79 C78 -0.9(10) . . . . ?
C75 C76 C77 C78 0.9(12) . . . . ?
C76 C77 C78 O17 -178.1(7) . . . . ?
C76 C77 C78 C79 -0.7(11) . . . . ?
C77 C78 C79 O16 178.9(6) . . . . ?
C77 C78 C79 C74 0.6(10) . . . . ?
C78 O17 C81 C80 -106.7(7) . . . . ?
C78 O17 C81 C82 80.8(9) . . . . ?
C79 C74 C75 C76 1.1(12) . . . . ?
C80 C81 C82 C83 3.6(11) . . . . ?
C80 C85 C86 N8 3.4(10) . . . . ?
C81 O17 C78 C77 -6.0(10) . . . . ?
C81 O17 C78 C79 176.5(6) . . . . ?
C81 C80 C85 C84 2.3(10) . . . . ?
C81 C80 C85 C86 179.6(6) . . . . ?
C81 C82 C83 C84 -3.3(11) . . . . ?
C82 C83 C84 C85 2.6(11) . . . . ?
C83 C84 C85 C80 -2.2(10) . . . . ?
C83 C84 C85 C86 -179.5(7) . . . . ?
C84 C85 C86 N8 -179.4(7) . . . . ?
C85 C80 C81 O17 -175.6(6) . . . . ?
C85 C80 C81 C82 -3.0(10) . . . . ?
C86 N8 C87 C88 -22.4(10) . . . . ?
C86 N8 C87 C92 160.2(7) . . . . ?
C87 N8 C86 C85 174.3(6) . . . . ?
C87 C88 C89 O19 179.0(7) . . . . ?
C87 C88 C89 C90 3.0(12) . . . . ?
C88 C87 C92 N5 -179.8(6) . . . . ?
C88 C87 C92 C91 1.5(10) . . . . ?
C88 C89 C90 O20 180.0(7) . . . . ?
C88 C89 C90 C91 -4.4(12) . . . . ?
C89 O19 C93 C94 174.3(9) . . . . ?
C89 C90 C91 C92 4.3(11) . . . . ?
C90 O20 C95 C96 177.5(7) . . . . ?
C90 C91 C92 N5 178.5(6) . . . . ?
C90 C91 C92 C87 -2.8(10) . . . . ?
C92 N5 C49 C50 -179.2(6) . . . . ?
C92 C87 C88 C89 -1.6(11) . . . . ?
C93 O19 C89 C88 3.2(12) . . . . ?
C93 O19 C89 C90 179.5(8) . . . . ?
C95 O20 C90 C89 -179.3(7) . . . . ?
C95 O20 C90 C91 5.1(11) . . . . ?
O22 C102 C103 O21 -1.8(12) . . . . ?
O22 C102 C103 C98 178.7(7) . . . . ?
O22 C105 C106 C107 178.9(11) . . . . ?
O23 C104 C105 O22 2.1(13) . . . . ?
O23 C104 C105 C106 -179.2(9) . . . . ?
O23 C104 C109 C108 177.9(9) . . . . ?
O23 C104 C109 C110 0.4(15) . . . . ?
O24 C113 C114 O25 -2.3(12) . . . . ?
O24 C113 C114 C115 179.1(7) . . . . ?
O25 C114 C115 C116 179.2(7) . . . . ?
O27 C126 C127 O26 2.7(11) . . . . ?
O27 C126 C127 C122 -176.1(7) . . . . ?
O27 C129 C130 C131 -176.2(9) . . . . ?
O28 C128 C129 O27 -1.8(13) . . . . ?
O28 C128 C129 C130 179.7(9) . . . . ?
O28 C128 C133 C132 179.6(11) . . . . ?
O28 C128 C133 C134 -1.5(15) . . . . ?
O29 C137 C138 O30 1.7(13) . . . . ?
O29 C137 C138 C139 -179.0(8) . . . . ?
O30 C138 C139 C140 -180.0(9) . . . . ?
N9 C97 C98 C99 179.6(9) . . . . ?
N9 C97 C98 C103 -0.9(14) . . . . ?
N10 C111 C112 C113 -177.6(7) . . . . ?
N10 C111 C116 N11 -2.9(11) . . . . ?
N10 C111 C116 C115 177.8(7) . . . . ?
N11 C121 C122 C123 -177.5(8) . . . . ?
N11 C121 C122 C127 -1.8(12) . . . . ?
N12 C135 C136 C137 -176.5(9) . . . . ?
N12 C135 C140 N9 -2.2(13) . . . . ?
N12 C135 C140 C139 178.8(8) . . . . ?
C97 N9 C140 C135 174.0(9) . . . . ?
C97 N9 C140 C139 -7.1(14) . . . . ?
C97 C98 C99 C100 -177.7(9) . . . . ?
C97 C98 C103 O21 0.9(13) . . . . ?
C97 C98 C103 C102 -179.5(8) . . . . ?
C98 C99 C100 C101 -4.0(15) . . . . ?
C99 C98 C103 O21 -179.6(8) . . . . ?
C99 C98 C103 C102 -0.1(13) . . . . ?
C99 C100 C101 C102 2.1(14) . . . . ?
C100 C101 C102 O22 -179.6(8) . . . . ?
C100 C101 C102 C103 0.8(13) . . . . ?
C101 C102 C103 O21 177.8(8) . . . . ?
C101 C102 C103 C98 -1.8(13) . . . . ?
C102 O22 C105 C104 169.0(8) . . . . ?
C102 O22 C105 C106 -9.6(15) . . . . ?
C103 C98 C99 C100 2.9(14) . . . . ?
C104 C105 C106 C107 0.4(17) . . . . ?
C104 C109 C110 N10 -0.8(15) . . . . ?
C105 O22 C102 C101 89.5(10) . . . . ?
C105 O22 C102 C103 -90.9(10) . . . . ?
C105 C104 C109 C108 -1.3(15) . . . . ?
C105 C104 C109 C110 -178.9(9) . . . . ?
C105 C106 C107 C108 0.4(19) . . . . ?
C106 C107 C108 C109 -1.7(18) . . . . ?
C107 C108 C109 C104 2.2(17) . . . . ?
C107 C108 C109 C110 179.8(10) . . . . ?
C108 C109 C110 N10 -178.3(9) . . . . ?
C109 C104 C105 O22 -178.6(9) . . . . ?
C109 C104 C105 C106 0.1(14) . . . . ?
C110 N10 C111 C112 -34.8(11) . . . . ?
C110 N10 C111 C116 144.2(9) . . . . ?
C111 N10 C110 C109 171.6(8) . . . . ?
C111 C112 C113 O24 -179.3(7) . . . . ?
C111 C112 C113 C114 -3.1(12) . . . . ?
C112 C111 C116 N11 176.1(6) . . . . ?
C112 C111 C116 C115 -3.2(12) . . . . ?
C112 C113 C114 O25 -178.8(7) . . . . ?
C112 C113 C114 C115 2.6(13) . . . . ?
C113 O24 C117 C118 -179.9(7) . . . . ?
C113 C114 C115 C116 -2.2(12) . . . . ?
C114 O25 C119 C120 180.0(7) . . . . ?
C114 C115 C116 N11 -176.8(7) . . . . ?
C114 C115 C116 C111 2.5(11) . . . . ?
C116 N11 C121 C122 176.9(7) . . . . ?
C116 C111 C112 C113 3.4(11) . . . . ?
C117 O24 C113 C112 -4.6(12) . . . . ?
C117 O24 C113 C114 178.9(8) . . . . ?
C119 O25 C114 C113 -171.9(8) . . . . ?
C119 O25 C114 C115 6.7(11) . . . . ?
C121 N11 C116 C111 172.3(8) . . . . ?
C121 N11 C116 C115 -8.4(11) . . . . ?
C121 C122 C123 C124 177.2(8) . . . . ?
C121 C122 C127 O26 3.6(12) . . . . ?
C121 C122 C127 C126 -177.6(7) . . . . ?
C122 C123 C124 C125 -1.0(15) . . . . ?
C123 C122 C127 O26 179.3(7) . . . . ?
C123 C122 C127 C126 -1.9(12) . . . . ?
C123 C124 C125 C126 1.0(15) . . . . ?
C124 C125 C126 O27 176.6(9) . . . . ?
C124 C125 C126 C127 -1.4(14) . . . . ?
C125 C126 C127 O26 -179.3(7) . . . . ?
C125 C126 C127 C122 1.9(12) . . . . ?
C126 O27 C129 C128 170.5(9) . . . . ?
C126 O27 C129 C130 -10.9(12) . . . . ?
C127 C122 C123 C124 1.5(13) . . . . ?
C128 C129 C130 C131 2.3(15) . . . . ?
C128 C133 C134 N12 -6.7(17) . . . . ?
C129 O27 C126 C125 103.4(9) . . . . ?
C129 O27 C126 C127 -78.7(10) . . . . ?
C129 C128 C133 C132 2.3(16) . . . . ?
C129 C128 C133 C134 -178.8(10) . . . . ?
C129 C130 C131 C132 -0.6(16) . . . . ?
C130 C131 C132 C133 -0.1(19) . . . . ?
C131 C132 C133 C128 -0.7(19) . . . . ?
C131 C132 C133 C134 -179.6(11) . . . . ?
C132 C133 C134 N12 172.2(12) . . . . ?
C133 C128 C129 O27 175.5(8) . . . . ?
C133 C128 C129 C130 -3.1(14) . . . . ?
C134 N12 C135 C136 -50.5(14) . . . . ?
C134 N12 C135 C140 134.9(11) . . . . ?
C135 N12 C134 C133 174.9(10) . . . . ?
C135 C136 C137 O29 179.6(9) . . . . ?
C135 C136 C137 C138 -1.2(15) . . . . ?
C136 C135 C140 N9 -176.6(8) . . . . ?
C136 C135 C140 C139 4.4(14) . . . . ?
C136 C137 C138 O30 -177.5(9) . . . . ?
C136 C137 C138 C139 1.8(15) . . . . ?
C137 O29 C141 C142 173.6(12) . . . . ?
C137 C138 C139 C140 0.8(14) . . . . ?
C138 O30 C143 C144 85.9(15) . . . . ?
C138 C139 C140 N9 177.3(8) . . . . ?
C138 C139 C140 C135 -3.8(13) . . . . ?
C140 N9 C97 C98 -177.7(8) . . . . ?
C140 C135 C136 C137 -1.9(15) . . . . ?
C141 O29 C137 C136 -3.8(16) . . . . ?
C141 O29 C137 C138 177.1(11) . . . . ?
C143 O30 C138 C137 178.4(12) . . . . ?
C143 O30 C138 C139 -0.8(17) . . . . ?
O32 C150 C151 O31 -2.8(11) . . . . ?
O32 C150 C151 C146 176.6(7) . . . . ?
O32 C153 C154 C155 -174.0(10) . . . . ?
O33 C152 C153 O32 -1.8(14) . . . . ?
O33 C152 C153 C154 177.3(10) . . . . ?
O33 C152 C157 C156 -179.1(8) . . . . ?
O33 C152 C157 C158 0.3(14) . . . . ?
O34 C161 C162 O35 1.1(11) . . . . ?
O34 C161 C162 C163 180.0(7) . . . . ?
O35 C162 C163 C164 -179.5(7) . . . . ?
O37 C174 C175 O36 4.7(11) . . . . ?
O37 C174 C175 C170 -174.9(7) . . . . ?
O37 C177 C178 C179 -172.4(15) . . . . ?
O37 C193 C194 C195 170(4) . . . . ?
O37 C193 C198 O38A 7(11) . . . . ?
O37 C193 C198 C197 -177(4) . . . . ?
O38 C176 C177 O37 -5(4) . . . . ?
O38 C176 C177 C178 -178(4) . . . . ?
O38 C176 C181 C180 178(4) . . . . ?
O38 C176 C181 C182 0(4) . . . . ?
O39 C185 C186 O40 6(2) . . . . ?
O39 C185 C186 C187 -179.9(16) . . . . ?
O40 C186 C187 C188 174(2) . . . . ?
O41 C200 C204 C207 -166(5) . . . . ?
O204 C203 C200 O41 -4(4) . . . . ?
O204 C203 C200 C204 -173(3) . . . . ?
N13 C145 C146 C147 179.8(9) . . . . ?
N13 C145 C146 C151 1.1(13) . . . . ?
N14 C159 C160 C161 -176.9(7) . . . . ?
N14 C159 C164 N15 -6.9(10) . . . . ?
N14 C159 C164 C163 178.6(7) . . . . ?
N15 C169 C170 C171 179.8(7) . . . . ?
N15 C169 C170 C175 -0.8(12) . . . . ?
N16 C183 C184 C185 -173(4) . . . . ?
N16 C183 C188 N13 -1(4) . . . . ?
N16 C183 C188 C187 173(4) . . . . ?
N200 C201 C202 C203 169(8) . . . . ?
N200 C201 C207 N13 12(7) . . . . ?
N200 C201 C207 C204 -170(7) . . . . ?
C145 N13 C188 C183 177.7(10) . . . . ?
C145 N13 C188 C187 4.0(19) . . . . ?
C145 N13 C207 C201 164(2) . . . . ?
C145 N13 C207 C204 -13(3) . . . . ?
C145 C146 C147 C148 -177.7(9) . . . . ?
C145 C146 C151 O31 0.4(12) . . . . ?
C145 C146 C151 C150 -179.0(8) . . . . ?
C146 C147 C148 C149 -3.1(14) . . . . ?
C147 C146 C151 O31 -178.4(7) . . . . ?
C147 C146 C151 C150 2.2(12) . . . . ?
C147 C148 C149 C150 2.0(14) . . . . ?
C148 C149 C150 O32 -178.7(8) . . . . ?
C148 C149 C150 C151 1.2(13) . . . . ?
C149 C150 C151 O31 177.3(8) . . . . ?
C149 C150 C151 C146 -3.3(12) . . . . ?
C150 O32 C153 C152 170.1(9) . . . . ?
C150 O32 C153 C154 -8.9(14) . . . . ?
C151 C146 C147 C148 1.0(13) . . . . ?
C152 C153 C154 C155 7.0(18) . . . . ?
C152 C157 C158 N14 -5.6(14) . . . . ?
C153 O32 C150 C149 96.8(10) . . . . ?
C153 O32 C150 C151 -83.2(10) . . . . ?
C153 C152 C157 C156 4.0(14) . . . . ?
C153 C152 C157 C158 -176.5(9) . . . . ?
C153 C154 C155 C156 -6.1(19) . . . . ?
C154 C155 C156 C157 4.0(17) . . . . ?
C155 C156 C157 C152 -3.1(15) . . . . ?
C155 C156 C157 C158 177.4(10) . . . . ?
C156 C157 C158 N14 173.9(9) . . . . ?
C157 C152 C153 O32 175.1(8) . . . . ?
C157 C152 C153 C154 -5.9(15) . . . . ?
C158 N14 C159 C160 -37.5(11) . . . . ?
C158 N14 C159 C164 147.0(8) . . . . ?
C159 N14 C158 C157 173.6(8) . . . . ?
C159 C160 C161 O34 179.8(7) . . . . ?
C159 C160 C161 C162 -0.2(12) . . . . ?
C160 C159 C164 N15 177.5(6) . . . . ?
C160 C159 C164 C163 3.1(11) . . . . ?
C160 C161 C162 O35 -178.9(7) . . . . ?
C160 C161 C162 C163 0.0(12) . . . . ?
C161 O34 C165 C166 -177.5(7) . . . . ?
C161 C162 C163 C164 1.7(12) . . . . ?
C162 O35 C167 C168 -179.4(7) . . . . ?
C162 C163 C164 N15 -177.3(7) . . . . ?
C162 C163 C164 C159 -3.3(11) . . . . ?
C164 N15 C169 C170 177.9(7) . . . . ?
C164 C159 C160 C161 -1.4(12) . . . . ?
C165 O34 C161 C160 -0.7(12) . . . . ?
C165 O34 C161 C162 179.3(7) . . . . ?
C167 O35 C162 C161 -174.4(7) . . . . ?
C167 O35 C162 C163 6.7(12) . . . . ?
C169 N15 C164 C159 173.7(7) . . . . ?
C169 N15 C164 C163 -12.2(12) . . . . ?
C169 C170 C171 C172 178.6(8) . . . . ?
C169 C170 C175 O36 0.6(12) . . . . ?
C169 C170 C175 C174 -179.8(8) . . . . ?
C170 C171 C172 C173 1.4(13) . . . . ?
C171 C170 C175 O36 -180.0(7) . . . . ?
C171 C170 C175 C174 -0.3(11) . . . . ?
C171 C172 C173 C174 -0.7(13) . . . . ?
C172 C173 C174 O37 175.5(7) . . . . ?
C172 C173 C174 C175 -0.4(13) . . . . ?
C173 C174 C175 O36 -179.4(8) . . . . ?
C173 C174 C175 C170 1.0(13) . . . . ?
C174 O37 C177 C176 169.4(8) . . . . ?
C174 O37 C177 C178 -17.8(16) . . . . ?
C174 O37 C193 C194 -8(5) . . . . ?
C174 O37 C193 C198 169(3) . . . . ?
C175 C170 C171 C172 -0.8(12) . . . . ?
C176 C177 C178 C179 0.0 . . . . ?
C176 C181 C182 N16 -1(5) . . . . ?
C177 O37 C174 C173 101.5(12) . . . . ?
C177 O37 C174 C175 -82.3(12) . . . . ?
C177 C176 C181 C180 0.0 . . . . ?
C177 C176 C181 C182 -178.5(18) . . . . ?
C177 C178 C179 C180 0.0 . . . . ?
C178 C179 C180 C181 0.0 . . . . ?
C179 C180 C181 C176 0.0 . . . . ?
C179 C180 C181 C182 178.5(18) . . . . ?
C180 C181 C182 N16 -179(4) . . . . ?
C181 C176 C177 O37 173.2(14) . . . . ?
C181 C176 C177 C178 0.0 . . . . ?
C182 N16 C183 C184 -45(8) . . . . ?
C182 N16 C183 C188 142(4) . . . . ?
C183 N16 C182 C181 170(4) . . . . ?
C183 C184 C185 O39 180(2) . . . . ?
C183 C184 C185 C186 0.0 . . . . ?
C184 C183 C188 N13 -174(2) . . . . ?
C184 C183 C188 C187 0.0 . . . . ?
C184 C185 C186 O40 -174(2) . . . . ?
C184 C185 C186 C187 0.0 . . . . ?
C185 O39 C189 C190 -83(2) . . . . ?
C185 C186 C187 C188 0.0 . . . . ?
C186 O40 C191 C192 -180.0(19) . . . . ?
C186 C187 C188 N13 173(2) . . . . ?
C186 C187 C188 C183 0.0 . . . . ?
C188 N13 C145 C146 178.0(15) . . . . ?
C188 C183 C184 C185 0.0 . . . . ?
C189 O39 C185 C184 -4(2) . . . . ?
C189 O39 C185 C186 175.6(15) . . . . ?
C191 O40 C186 C185 -179.6(18) . . . . ?
C191 O40 C186 C187 6(2) . . . . ?
C193 O37 C174 C173 80(2) . . . . ?
C193 O37 C174 C175 -104(2) . . . . ?
C193 C194 C195 C196 12(6) . . . . ?
C194 C193 C198 O38A -176(10) . . . . ?
C194 C193 C198 C197 0(6) . . . . ?
C194 C195 C196 C197 -10(6) . . . . ?
C195 C196 C197 C198 3(6) . . . . ?
C195 C196 C197 C199 180(4) . . . . ?
C196 C197 C198 O38A 178(12) . . . . ?
C196 C197 C198 C193 2(6) . . . . ?
C196 C197 C199 N200 165(9) . . . . ?
C198 C193 C194 C195 -7(6) . . . . ?
C198 C197 C199 N200 -18(11) . . . . ?
C199 N200 C201 C202 -14(18) . . . . ?
C199 N200 C201 C207 155(11) . . . . ?
C199 C197 C198 O38A 1(13) . . . . ?
C199 C197 C198 C193 -175(4) . . . . ?
C201 N200 C199 C197 165(9) . . . . ?
C201 C202 C203 O204 174(3) . . . . ?
C201 C202 C203 C200 0.0 . . . . ?
C202 C201 C207 N13 -178(4) . . . . ?
C202 C201 C207 C204 0.0 . . . . ?
C202 C203 C200 O41 169(4) . . . . ?
C202 C203 C200 C204 0.0 . . . . ?
C203 O204 C205 C206 -72(5) . . . . ?
C203 C200 C204 C207 0.0 . . . . ?
C200 O41 C208 C209 -67(6) . . . . ?
C200 C204 C207 N13 178(4) . . . . ?
C200 C204 C207 C201 0.0 . . . . ?
C207 N13 C145 C146 -172(3) . . . . ?
C207 C201 C202 C203 0.0 . . . . ?
C205 O204 C203 C202 -8(5) . . . . ?
C205 O204 C203 C200 166(3) . . . . ?
C208 O41 C200 C203 -178(4) . . . . ?
C208 O41 C200 C204 -11(6) . . . . ?

loop_
_platon_squeeze_void_nr
_platon_squeeze_void_average_x
_platon_squeeze_void_average_y
_platon_squeeze_void_average_z
_platon_squeeze_void_volume
_platon_squeeze_void_count_electrons
_platon_squeeze_void_content
1 0.080 0.142 0.220 1349 402 ' '
2 -0.243 -0.142 0.780 1349 401 ' '
3 0.146 0.655 0.620 71 25 ' '
4 0.854 0.345 0.380 71 25 ' '

loop_
_twin_individual_id
_twin_individual_mass_fraction_refined
1 0.7876(14)
2 0.2124(14)
